data_1552762
loop_
_publ_author_name
'Wang, Zhi'
'Sun, Yi-Ming'
'Qu, Qing-Ping'
'Liang, Yu-Xin'
'Wang, Xing-Po'
'Liu, Qing-Yun'
'Kurmoo, Mohamedally'
'Su, Hai-Feng'
'Tung, Chen-Ho'
'Sun, Di'

_publ_section_title
;
 Enclosing classical polyoxometallates in silver nanoclusters.
;
_journal_issue 22
_journal_name_full Nanoscale
_journal_page_first 10927
_journal_page_last 10931
_journal_paper_doi 10.1039/c9nr04045e
_journal_volume 11
_journal_year 2019
_chemical_formula_moiety '0.5(C262 H370 Ag92 O146 S74 V20), C6 H5 O3 S'
_chemical_formula_sum 'C137 H190 Ag46 O76 S38 V10'
_chemical_formula_weight 9742.58
_space_group_crystal_system monoclinic
_space_group_IT_number 8
_space_group_name_Hall 'C -2y'
_space_group_name_H-M_alt 'C 1 m 1'
_atom_sites_solution_hydrogens mixed
_audit_creation_date 2018-03-29
_audit_creation_method
;
Olex2 1.2
(compiled 2017.08.10 svn.r3458 for OlexSys, GUI svn.r5381)
;
_audit_update_record
;
2019-03-04 deposited with the CCDC.	2019-05-20 downloaded from the CCDC.
;
_cell_angle_alpha 90
_cell_angle_beta 126.5766(6)
_cell_angle_gamma 90
_cell_formula_units_Z 2
_cell_length_a 25.7510(15)
_cell_length_b 30.6808(17)
_cell_length_c 19.5302(11)
_cell_measurement_reflns_used 9882
_cell_measurement_temperature 123(2)
_cell_measurement_theta_max 27.050
_cell_measurement_theta_min 2.222
_cell_volume 12391.3(12)
_computing_cell_refinement 'SAINT v8.37A (Bruker, 2015)'
_computing_data_reduction 'SAINT v8.37A (Bruker, 2015)'
_computing_molecular_graphics 'Olex2 (Dolomanov et al., 2009)'
_computing_publication_material 'Olex2 (Dolomanov et al., 2009)'
_computing_structure_refinement 'ShelXL (Sheldrick, 2015)'
_diffrn_ambient_temperature 123(2)
_diffrn_detector_area_resol_mean 8
_diffrn_measured_fraction_theta_full 0.973
_diffrn_measured_fraction_theta_max 1.000
_diffrn_measurement_device_type 'Bruker APEX-II'
_diffrn_measurement_method '\w and \f scans'
_diffrn_radiation_monochromator graphite
_diffrn_radiation_type MoK\a
_diffrn_radiation_wavelength 0.71073
_diffrn_reflns_av_R_equivalents 0.0217
_diffrn_reflns_av_unetI/netI 0.0307
_diffrn_reflns_Laue_measured_fraction_full 0.973
_diffrn_reflns_Laue_measured_fraction_max 1.000
_diffrn_reflns_limit_h_max 24
_diffrn_reflns_limit_h_min -30
_diffrn_reflns_limit_k_max 36
_diffrn_reflns_limit_k_min -36
_diffrn_reflns_limit_l_max 23
_diffrn_reflns_limit_l_min -22
_diffrn_reflns_number 37341
_diffrn_reflns_point_group_measured_fraction_full 0.783
_diffrn_reflns_point_group_measured_fraction_max 0.805
_diffrn_reflns_theta_full 25.242
_diffrn_reflns_theta_max 24.999
_diffrn_reflns_theta_min 1.857
_diffrn_source 'sealed tube'
_exptl_absorpt_coefficient_mu 4.283
_exptl_absorpt_correction_T_max 0.7456
_exptl_absorpt_correction_T_min 0.6364
_exptl_absorpt_correction_type multi-scan
_exptl_absorpt_process_details
;
SADABS-2016/2 (Bruker,2016/2) was used for absorption correction.
wR2(int) was 0.0628 before and 0.0388 after correction.
The Ratio of minimum to maximum transmission is 0.8535.
The \l/2 correction factor is Not present.
;
_exptl_crystal_colour 'clear red'
_exptl_crystal_colour_lustre clear
_exptl_crystal_colour_primary red
_exptl_crystal_density_diffrn 2.611
_exptl_crystal_description block
_exptl_crystal_F_000 9240
_exptl_crystal_size_max 0.13
_exptl_crystal_size_mid 0.06
_exptl_crystal_size_min 0.06
_refine_diff_density_max 4.890
_refine_diff_density_min -1.408
_refine_diff_density_rms 0.221
_refine_ls_abs_structure_details
;
 Flack x determined using 5563 quotients [(I+)-(I-)]/[(I+)+(I-)]
 (Parsons and Flack (2004), Acta Cryst. A60, s61).
;
_refine_ls_abs_structure_Flack 0.378(12)
_refine_ls_extinction_method none
_refine_ls_goodness_of_fit_ref 1.026
_refine_ls_hydrogen_treatment constr
_refine_ls_matrix_type full
_refine_ls_number_parameters 1182
_refine_ls_number_reflns 17925
_refine_ls_number_restraints 375
_refine_ls_restrained_S_all 1.067
_refine_ls_R_factor_all 0.0663
_refine_ls_R_factor_gt 0.0591
_refine_ls_shift/su_max 0.080
_refine_ls_shift/su_mean 0.002
_refine_ls_structure_factor_coef Fsqd
_refine_ls_weighting_details 'w=1/[\s^2^(Fo^2^)+(0.1034P)^2^+209.6466P] where P=(Fo^2^+2Fc^2^)/3'
_refine_ls_weighting_scheme calc
_refine_ls_wR_factor_gt 0.1593
_refine_ls_wR_factor_ref 0.1672
_reflns_Friedel_coverage 0.609
_reflns_Friedel_fraction_full 0.594
_reflns_Friedel_fraction_max 0.610
_reflns_number_gt 16009
_reflns_number_total 17925
_reflns_threshold_expression 'I > 2\s(I)'
_cod_data_source_file c9nr04045e2.cif
_cod_data_source_block SD_Ag46
_cod_database_code 1552762
_shelxl_version_number 2013-4
_shelx_space_group_comment
;
The symmetry employed for this shelxl refinement is uniquely defined
by the following loop, which should always be used as a source of
symmetry information in preference to the above space-group names.
They are only intended as comments.
;
_olex2_refinement_description
;
1. Fixed Uiso
 At 1.2 times of:
  All C(H) groups, All C(H,H) groups
 At 1.5 times of:
  All C(H,H,H) groups
2. Restrained distances
 O21-S20
 1.45 with sigma of 0.05
 O29-O28
 2.35 with sigma of 0.01
 C13-O36
 1.25 with sigma of 0.01
 C13-O35
 1.25 with sigma of 0.01
 C12-C11
 1.55 with sigma of 0.01
 C9-C10
 1.55 with sigma of 0.01
 S17-C39
 1.75 with sigma of 0.01
 C53-O21
 2.5 with sigma of 0.01
 C58-S20
 2.5 with sigma of 0.01
 C8-C7
 1.55 with sigma of 0.01
 C26-C27
 1.55 with sigma of 0.01
 C26-S11
 2.75 with sigma of 0.01
 C46-C45
 1.55 with sigma of 0.01
 C31-C32
 1.39 with sigma of 0.01
 C29-C30
 1.39 with sigma of 0.01
 C30-C31
 1.39 with sigma of 0.01
 C29-C34
 1.39 with sigma of 0.01
 C66-C65
 1.55 with sigma of 0.01
 O40A-S1A
 1.45 with sigma of 0.01
 S1A-O41A
 1.45 with sigma of 0.01
 O40A-O41A
 2.35 with sigma of 0.01
 O40A-O42A
 2.35 with sigma of 0.01
 O42A-O41A
 2.35 with sigma of 0.01
 O40A-C77
 2.75 with sigma of 0.01
3. Restrained planarity
 C40, C39, C44, C43, C42, C41, S17
 with sigma of 0.01
 C29, C30, C31, C32, C34, C33
 with sigma of 0.01
4. Uiso/Uaniso restraints and constraints
O19 \\sim O20 \\sim O21 \\sim S20: within 1.7A with sigma of 0.004 and sigma
for terminal atoms of 0.008
C52 \\sim C51 \\sim C50 \\sim C49 \\sim C48 \\sim C47 \\sim O27 \\sim O28 \\sim
O29 \\sim S21: within 1.7A with sigma of 0.002 and sigma for terminal atoms of
0.004
C13 \\sim O35 \\sim O36: within 1.7A with sigma of 0.004 and sigma for terminal
atoms of 0.008
C11 \\sim C12 \\sim S2: within 1.7A with sigma of 0.004 and sigma for terminal
atoms of 0.008
C22 \\sim C23: within 1.7A with sigma of 0.004 and sigma for terminal atoms of
0.008
C17 \\sim C18 \\sim C19 \\sim C20 \\sim C21 \\sim C16 \\sim O33 \\sim O34 \\sim
S15: within 1.7A with sigma of 0.004 and sigma for terminal atoms of 0.08
C40 \\sim C39 \\sim C44 \\sim C43 \\sim C42 \\sim C41 \\sim O37 \\sim O38 \\sim
O39 \\sim S17: within 1.7A with sigma of 0.004 and sigma for terminal atoms of
0.08
C37 \\sim C38: within 1.7A with sigma of 0.004 and sigma for terminal atoms of
0.008
C53 \\sim C58 \\sim C57 \\sim C56 \\sim C55 \\sim C54 \\sim O19 \\sim O20 \\sim
O21 \\sim S20: within 1.7A with sigma of 0.004 and sigma for terminal atoms of
0.08
C1 \\sim C6 \\sim C5 \\sim C4 \\sim C3 \\sim C2: within 1.7A with sigma of
0.004 and sigma for terminal atoms of 0.08
C26 \\sim C27 \\sim S11: within 1.7A with sigma of 0.004 and sigma for terminal
atoms of 0.008
O40A: within 1.7A with sigma of 0.004 and sigma for terminal atoms of 0.08
O40A \\sim O41A \\sim O42A \\sim S1A: within 1.7A with sigma of 0.004 and sigma
for terminal atoms of 0.08
O40A \\sim O41A \\sim O42A \\sim S1A \\sim C79 \\sim C78 \\sim C77 \\sim C81
\\sim C80 \\sim C82: within 1.7A with sigma of 0.004 and sigma for terminal
atoms of 0.08
C67 \\sim C68: within 1.7A with sigma of 0.004 and sigma for terminal atoms of
0.08
C62 \\sim C63 \\sim C64 \\sim C59 \\sim C60 \\sim C61: within 1.7A with sigma
of 0.004 and sigma for terminal atoms of 0.08
C29 \\sim C30 \\sim C31 \\sim C32 \\sim C34 \\sim C33 \\sim O30 \\sim O31 \\sim
O32 \\sim S16: within 1.7A with sigma of 0.002 and sigma for terminal atoms of
0.008
C71 \\sim C72 \\sim C73 \\sim C74 \\sim C75 \\sim C76 \\sim O24 \\sim O25 \\sim
O26 \\sim S19: within 1.7A with sigma of 0.004 and sigma for terminal atoms of
0.08
C14 \\sim C15 \\sim S14: within 1.7A with sigma of 0.004 and sigma for terminal
atoms of 0.008
Uanis(O14) \\sim Ueq: with sigma of 0.004 and sigma for terminal atoms of 0.02
Uanis(C22) \\sim Ueq: with sigma of 0.008 and sigma for terminal atoms of 0.02
Uanis(C67) \\sim Ueq: with sigma of 0.008 and sigma for terminal atoms of 0.2
5. Others
 Fixed Sof: Ag1(0.75) Ag1A(0.25) C6(0.5) H6(0.5) C5(0.5) C4(0.5) H4(0.5)
 C3(0.5) H3(0.5) C2(0.5) H2(0.5) H7A(0.5) H7B(0.5) C8(0.5) H8A(0.5) H8B(0.5)
 H8C(0.5) C17(0.5) H17(0.5) C18(0.5) H18(0.5) C19(0.5) H19(0.5) C20(0.5)
 H20(0.5) C21(0.5) H21(0.5) C16(0.5) H22A(0.5) H22B(0.5) C23(0.5) H23A(0.5)
 H23B(0.5) H23C(0.5) H68A(0.5) H68B(0.5) H68C(0.5) C62(0.5) H62(0.5) C63(0.5)
 H63(0.5) C64(0.5) H64(0.5) C59(0.5) C60(0.5) H60(0.5) C61(0.5) H61(0.5)
6.a Riding coordinates:
 C6(H6), C5(H5), C4(H4), C2(H2), C7(H7A,H7B), C9(H9A,H9B,H9C), C15(H15A,H15B,
 H15C), C22(H22A,H22B), C25(H25A,H25B,H25C), C26(H26A,H26B,H26C), C37(H37A,H37B,
 H37C), C67(H67)
6.b Secondary CH2 refined with riding coordinates:
 C10(H10A,H10B), C12(H12A,H12B), C14(H14A,H14B), C24(H24A,H24B), C27(H27A,
 H27B), C36(H36A,H36B), C38(H38A,H38B), C45(H45A,H45B), C66(H66A,H66B),
 C69(H69A,H69B)
6.c Me refined with riding coordinates:
 C8(H8A,H8B,H8C), C46(H46A,H46B,H46C), C68(H68A,H68B,H68C)
6.d Aromatic/amide H refined with riding coordinates:
 C3(H3), C17(H17), C18(H18), C19(H19), C20(H20), C21(H21), C29(H29), C30(H30),
 C31(H31), C32(H32), C33(H33), C40(H40), C44(H44), C43(H43), C42(H42), C41(H41),
  C51(H51), C50(H50), C49(H49), C48(H48), C47(H47), C58(H58), C57(H57),
 C56(H56), C55(H55), C54(H54), C72(H72), C73(H73), C74(H74), C75(H75), C76(H76),
  C62(H62), C63(H63), C64(H64), C60(H60), C61(H61), C79(H79), C78(H78),
 C81(H81), C80(H80), C82(H82)
6.e Fitted hexagon refined as free rotating group:
 C1(C6,C5,C4,C3,C2), C17(C18,C19,C20,C21,C16), C40(C39,C44,C43,C42,C41),
 C52(C51,C50,C49,C48,C47), C53(C58,C57,C56,C55,C54), C71(C72,C73,C74,C75,C76),
 C62(C63,C64,C59,C60,C61), C79(C78,C77,C81,C80,C82)
6.f Idealised Me refined as rotating group:
 C11(H11A,H11B,H11C), C23(H23A,H23B,H23C), C35(H35A,H35B,H35C), C70(H70A,H70B,
 H70C), C65(H65A,H65B,H65C)
;
_olex2_submission_special_instructions 'No special instructions were received'

loop_
_space_group_symop_operation_xyz
'x, y, z'
'x, -y, z'
'x+1/2, y+1/2, z'
'x+1/2, -y+1/2, z'

loop_
_atom_site_label
_atom_site_type_symbol
_atom_site_fract_x
_atom_site_fract_y
_atom_site_fract_z
_atom_site_U_iso_or_equiv
_atom_site_adp_type
_atom_site_occupancy
_atom_site_site_symmetry_order
_atom_site_calc_flag
_atom_site_refinement_flags_posn
_atom_site_refinement_flags_adp
_atom_site_refinement_flags_occupancy
_atom_site_disorder_assembly
_atom_site_disorder_group
Ag1 Ag 0.42984(15) 0.44201(10) 0.14999(18) 0.0591(6) Uani 0.75 1 d . . . . .
Ag1A Ag 0.4405(5) 0.4093(3) 0.1888(6) 0.072(3) Uani 0.25 1 d . . . . .
Ag2 Ag 0.52790(13) 0.5000 0.29903(15) 0.0434(5) Uani 1 2 d S T P . .
Ag3 Ag 0.61583(11) 0.55172(6) 0.45271(13) 0.0545(4) Uani 1 1 d . . . . .
Ag4 Ag 0.76709(11) 0.55721(6) 0.61088(12) 0.0542(4) Uani 1 1 d . . . . .
Ag5 Ag 0.83999(15) 0.5000 0.57540(16) 0.0513(6) Uani 1 2 d S T P . .
Ag6 Ag 0.84892(12) 0.55034(6) 0.45676(13) 0.0571(5) Uani 1 1 d . . . . .
Ag7 Ag 0.89057(10) 0.56260(6) 0.33663(12) 0.0510(4) Uani 1 1 d . . . . .
Ag8 Ag 0.83216(11) 0.59255(6) 0.15246(12) 0.0530(4) Uani 1 1 d . . . . .
Ag9 Ag 0.74333(15) 0.5000 0.05501(19) 0.0553(6) Uani 1 2 d S T P . .
Ag10 Ag 0.63715(10) 0.54770(6) -0.11747(12) 0.0513(4) Uani 1 1 d . . . . .
Ag11 Ag 0.47351(10) 0.54940(6) -0.20246(12) 0.0517(4) Uani 1 1 d . . . . .
Ag12 Ag 0.45398(14) 0.5000 -0.08256(17) 0.0557(6) Uani 1 2 d S T P . .
Ag13 Ag 0.40368(12) 0.58614(7) -0.02077(14) 0.0659(5) Uani 1 1 d . . . . .
Ag14 Ag 0.40351(14) 0.68533(6) -0.00954(16) 0.0678(6) Uani 1 1 d . . . . .
Ag15 Ag 0.45094(11) 0.68902(6) 0.17912(13) 0.0523(4) Uani 1 1 d . . . . .
Ag16 Ag 0.56852(11) 0.64327(5) 0.33289(12) 0.0520(4) Uani 1 1 d . . . . .
Ag17 Ag 0.79069(12) 0.63877(6) 0.45745(12) 0.0576(5) Uani 1 1 d . . . . .
Ag18 Ag 0.88418(11) 0.68369(6) 0.37565(13) 0.0550(5) Uani 1 1 d . . . . .
Ag19 Ag 0.82773(11) 0.68867(5) 0.17991(12) 0.0521(4) Uani 1 1 d . . . . .
Ag20 Ag 0.70691(10) 0.64094(5) 0.02982(11) 0.0491(4) Uani 1 1 d . . . . .
Ag21 Ag 0.47972(13) 0.64070(6) -0.06927(13) 0.0666(6) Uani 1 1 d . . . . .
Ag22 Ag 0.61038(12) 0.69227(7) 0.08091(14) 0.0646(5) Uani 1 1 d . . . . .
Ag23 Ag 0.53375(11) 0.74184(6) 0.13354(12) 0.0535(4) Uani 1 1 d . . . . .
Ag24 Ag 0.75055(11) 0.73433(5) 0.24258(12) 0.0494(4) Uani 1 1 d . . . . .
Ag25 Ag 0.67547(11) 0.69400(6) 0.30052(12) 0.0532(4) Uani 1 1 d . . . . .
C1 C 0.939(2) 0.5000 0.8946(16) 0.124(12) Uani 1 2 d S TU P . .
C6 C 0.919(2) 0.4894(17) 0.9452(19) 0.124(12) Uani 0.5 1 d G U . . .
H6 H 0.8807 0.4784 0.9274 0.149 Uiso 0.5 1 d R . . . .
C5 C 0.954(2) 0.505(2) 1.0284(18) 0.126(12) Uani 0.5 1 d G U . . .
H5 H 0.9366 0.5000 1.0623 0.151 Uiso 1 2 d RS T P . .
C4 C 1.008(2) 0.531(2) 1.0610(16) 0.126(12) Uani 0.5 1 d G U . . .
H4 H 1.0297 0.5541 1.1108 0.152 Uiso 0.5 1 d R . . . .
C3 C 1.028(2) 0.5414(19) 1.010(2) 0.127(12) Uani 0.5 1 d G U . . .
H3 H 1.0639 0.5588 1.0322 0.152 Uiso 0.5 1 calc R . . . .
C2 C 0.993(2) 0.5260(14) 0.927(2) 0.125(12) Uani 0.5 1 d G U . . .
H2 H 1.0113 0.5264 0.8935 0.150 Uiso 0.5 1 d R . . . .
C7 C 0.665(4) 0.5000 0.647(4) 0.111(18) Uiso 1 2 d DS T P . .
H7A H 0.6967 0.5153 0.6985 0.133 Uiso 0.5 1 d R . . . .
H7B H 0.6230 0.5129 0.6229 0.133 Uiso 0.5 1 d R . . . .
C8 C 0.660(6) 0.4504(10) 0.660(6) 0.13(3) Uiso 0.5 1 d D . . . .
H8A H 0.6634 0.4337 0.6220 0.189 Uiso 0.5 1 calc R . . . .
H8B H 0.6188 0.4445 0.6496 0.189 Uiso 0.5 1 calc R . . . .
H8C H 0.6940 0.4425 0.7181 0.189 Uiso 0.5 1 calc R . . . .
C9 C 0.492(3) 0.568(2) 0.436(2) 0.19(3) Uiso 1 1 d D . . . .
H9A H 0.4853 0.5374 0.4404 0.287 Uiso 1 1 d R . . . .
H9B H 0.4762 0.5847 0.4620 0.287 Uiso 1 1 d R . . . .
H9C H 0.5371 0.5733 0.4654 0.287 Uiso 1 1 d R . . . .
C10 C 0.4520(18) 0.5823(12) 0.342(2) 0.085(9) Uiso 1 1 d D . . . .
H10A H 0.4379 0.6124 0.3351 0.102 Uiso 1 1 calc R . . . .
H10B H 0.4145 0.5638 0.3057 0.102 Uiso 1 1 calc R . . . .
C11 C 0.292(2) 0.6389(14) 0.098(2) 0.110(10) Uiso 1 1 d D U . . .
H11A H 0.2477 0.6443 0.0760 0.165 Uiso 1 1 calc GR . . . .
H11B H 0.3188 0.6617 0.1372 0.165 Uiso 1 1 calc GR . . . .
H11C H 0.3055 0.6114 0.1276 0.165 Uiso 1 1 calc GR . . . .
C12 C 0.298(2) 0.6376(12) 0.024(2) 0.091(8) Uiso 1 1 d D U . . .
H12A H 0.2816 0.6645 -0.0080 0.109 Uiso 1 1 calc R . . . .
H12B H 0.2723 0.6137 -0.0141 0.109 Uiso 1 1 calc R . . . .
C14 C 0.3329(19) 0.5790(12) -0.237(3) 0.115(13) Uani 1 1 d . U . . .
H14A H 0.3270 0.5599 -0.2811 0.138 Uiso 1 1 calc R . . A 1
H14B H 0.3021 0.5707 -0.2263 0.138 Uiso 1 1 calc R . . A 1
C15 C 0.323(2) 0.6250(14) -0.265(3) 0.142(14) Uani 1 1 d . U . B 1
H15A H 0.3494 0.6362 -0.2083 0.213 Uiso 1 1 d R . . B 1
H15B H 0.2798 0.6203 -0.2826 0.213 Uiso 1 1 d R . . B 1
H15C H 0.3218 0.6455 -0.3033 0.213 Uiso 1 1 d R . . B 1
C17 C 0.2911(17) 0.5516(11) -0.542(2) 0.070(7) Uani 0.5 1 d . U . C -1
H17 H 0.2751 0.5705 -0.5216 0.084 Uiso 0.5 1 calc R . . C -1
C18 C 0.2786(17) 0.5593(10) -0.621(2) 0.071(7) Uani 0.5 1 d G U . C -1
H18 H 0.2543 0.5834 -0.6530 0.085 Uiso 0.5 1 calc R . . C -1
C19 C 0.3024(17) 0.5309(13) -0.6516(16) 0.071(7) Uani 0.5 1 d G U . C -1
H19 H 0.2941 0.5361 -0.7043 0.085 Uiso 0.5 1 calc R . . C -1
C20 C 0.3387(15) 0.4949(12) -0.6037(19) 0.073(7) Uani 0.5 1 d G U . C -1
H20 H 0.3546 0.4759 -0.6243 0.087 Uiso 0.5 1 calc R . . C -1
C21 C 0.3512(15) 0.4871(10) -0.5250(18) 0.071(7) Uani 0.5 1 d G U . C -1
H21 H 0.3755 0.4630 -0.4929 0.086 Uiso 0.5 1 calc R . . C -1
C16 C 0.3274(17) 0.5155(12) -0.4943(16) 0.070(7) Uani 0.5 1 d G U . C -1
C22 C 0.522(2) 0.5000 -0.330(3) 0.069(9) Uani 1 2 d S TU P . .
H22A H 0.4869 0.5199 -0.3658 0.083 Uiso 0.5 1 d R . . . .
H22B H 0.5584 0.5093 -0.3280 0.083 Uiso 0.5 1 d R . . . .
C23 C 0.508(3) 0.4522(19) -0.357(4) 0.068(9) Uani 0.5 1 d . U . . .
H23A H 0.4723 0.4422 -0.3582 0.102 Uiso 0.5 1 calc GR . . . .
H23B H 0.5456 0.4349 -0.3177 0.102 Uiso 0.5 1 calc GR . . . .
H23C H 0.4975 0.4493 -0.4133 0.102 Uiso 0.5 1 calc GR . . . .
C24 C 0.7941(15) 0.5802(10) -0.0366(17) 0.068(8) Uani 1 1 d . . . . .
H24A H 0.8061 0.6106 -0.0322 0.082 Uiso 1 1 calc R . . . .
H24B H 0.8335 0.5632 -0.0021 0.082 Uiso 1 1 calc R . . . .
C25 C 0.756(3) 0.5656(15) -0.129(3) 0.123(15) Uiso 1 1 d . . . . .
H25A H 0.7744 0.5806 -0.1537 0.184 Uiso 1 1 d R . . . .
H25B H 0.7111 0.5727 -0.1612 0.184 Uiso 1 1 d R . . . .
H25C H 0.7610 0.5348 -0.1318 0.184 Uiso 1 1 d R . . . .
C26 C 0.699(3) 0.7474(12) -0.039(2) 0.128(11) Uiso 1 1 d D U . . .
H26A H 0.6559 0.7454 -0.0911 0.192 Uiso 1 1 d R . . . .
H26B H 0.7198 0.7195 -0.0263 0.192 Uiso 1 1 d R . . . .
H26C H 0.7231 0.7686 -0.0455 0.192 Uiso 1 1 d R . . . .
C27 C 0.702(2) 0.7616(13) 0.039(2) 0.102(10) Uiso 1 1 d D U . . .
H27A H 0.6626 0.7771 0.0205 0.122 Uiso 1 1 calc R . . . .
H27B H 0.7385 0.7806 0.0755 0.122 Uiso 1 1 calc R . . . .
C29 C 0.630(2) 0.7026(15) -0.180(2) 0.142(8) Uiso 1 1 d D U . D 2
H29 H 0.6609 0.6807 -0.1513 0.170 Uiso 1 1 calc R . . D 2
C30 C 0.646(2) 0.7431(14) -0.1935(19) 0.143(8) Uiso 1 1 d D U . D 2
H30 H 0.6885 0.7492 -0.1739 0.172 Uiso 1 1 calc R . . D 2
C31 C 0.598(2) 0.7747(17) -0.237(2) 0.143(8) Uiso 1 1 d D U . D 2
H31 H 0.6090 0.8019 -0.2460 0.172 Uiso 1 1 calc R . . D 2
C32 C 0.534(2) 0.7679(19) -0.268(3) 0.142(8) Uiso 1 1 d D U . D 2
H32 H 0.5022 0.7892 -0.2972 0.170 Uiso 1 1 calc R . . D 2
C34 C 0.566(2) 0.6955(18) -0.211(2) 0.141(8) Uiso 1 1 d D U . . .
C33 C 0.522(3) 0.7289(19) -0.253(3) 0.140(8) Uiso 1 1 d . U . . .
H33 H 0.4799 0.7232 -0.2726 0.168 Uiso 1 1 calc R . . D 2
C35 C 0.4100(12) 0.7473(9) -0.1666(14) 0.056(6) Uani 1 1 d . . . . .
H35A H 0.4012 0.7705 -0.2052 0.084 Uiso 1 1 calc GR . . . .
H35B H 0.3774 0.7469 -0.1573 0.084 Uiso 1 1 calc GR . . . .
H35C H 0.4100 0.7200 -0.1906 0.084 Uiso 1 1 calc GR . . . .
C36 C 0.4732(12) 0.7542(6) -0.0857(14) 0.043(5) Uani 1 1 d . . . . .
H36A H 0.4735 0.7825 -0.0632 0.052 Uiso 1 1 calc R . . . .
H36B H 0.5058 0.7546 -0.0956 0.052 Uiso 1 1 calc R . . . .
C37 C 0.645(2) 0.7779(12) 0.397(2) 0.098(9) Uani 1 1 d . U . . .
H37A H 0.6483 0.8040 0.3726 0.146 Uiso 1 1 d R . . . .
H37B H 0.6756 0.7568 0.4051 0.146 Uiso 1 1 d R . . . .
H37C H 0.6529 0.7845 0.4502 0.146 Uiso 1 1 d R . . . .
C38 C 0.580(2) 0.7583(12) 0.336(2) 0.091(8) Uani 1 1 d . U . . .
H38A H 0.5512 0.7809 0.2958 0.109 Uiso 1 1 calc R . . . .
H38B H 0.5633 0.7500 0.3676 0.109 Uiso 1 1 calc R . . . .
C40 C 0.6081(16) 0.9032(11) 0.172(2) 0.148(9) Uiso 1 1 d . U . . .
H40 H 0.5794 0.9004 0.1864 0.177 Uiso 1 1 calc R . . . .
C39 C 0.6454(16) 0.8678(6) 0.1814(9) 0.146(9) Uiso 1 1 d DG U . . .
C44 C 0.6882(17) 0.8721(9) 0.161(2) 0.148(9) Uiso 1 1 d G U . . .
H44 H 0.7132 0.8484 0.1666 0.178 Uiso 1 1 calc R . . . .
C43 C 0.6937(18) 0.9117(13) 0.131(2) 0.153(9) Uiso 1 1 d G U . . .
H43 H 0.7224 0.9145 0.1170 0.183 Uiso 1 1 calc R . . . .
C42 C 0.6564(19) 0.9471(8) 0.1219(17) 0.153(9) Uiso 1 1 d G U . . .
H42 H 0.6601 0.9736 0.1020 0.184 Uiso 1 1 calc R . . . .
C41 C 0.6136(18) 0.9428(8) 0.143(2) 0.151(9) Uiso 1 1 d G U . . .
H41 H 0.5886 0.9665 0.1368 0.181 Uiso 1 1 calc R . . . .
C45 C 0.8123(15) 0.7496(10) 0.4566(13) 0.066(7) Uani 1 1 d D . . . .
H45A H 0.8382 0.7705 0.4516 0.079 Uiso 1 1 calc R . . . .
H45B H 0.7721 0.7639 0.4373 0.079 Uiso 1 1 calc R . . . .
C46 C 0.849(2) 0.7382(16) 0.5520(17) 0.124(15) Uiso 1 1 d D . . . .
H46A H 0.8300 0.7125 0.5573 0.186 Uiso 1 1 calc R . . . .
H46B H 0.8453 0.7620 0.5809 0.186 Uiso 1 1 calc R . . . .
H46C H 0.8935 0.7328 0.5770 0.186 Uiso 1 1 calc R . . . .
C52 C 0.9015(12) 0.8072(7) 0.3856(13) 0.085(2) Uani 1 1 d . U . . .
C51 C 0.9472(10) 0.8037(7) 0.4734(14) 0.092(3) Uani 1 1 d G U . . .
H51 H 0.9806 0.7836 0.4959 0.110 Uiso 1 1 calc R . . . .
C50 C 0.9429(10) 0.8303(7) 0.5274(10) 0.097(3) Uiso 1 1 d G U . . .
H50 H 0.9735 0.8280 0.5862 0.116 Uiso 1 1 calc R . . . .
C49 C 0.8929(12) 0.8604(6) 0.4937(12) 0.084(3) Uani 1 1 d G U . . .
H49 H 0.8901 0.8782 0.5299 0.101 Uiso 1 1 calc R . . . .
C48 C 0.8473(10) 0.8639(7) 0.4059(13) 0.089(3) Uani 1 1 d G U . . .
H48 H 0.8138 0.8841 0.3833 0.107 Uiso 1 1 calc R . . . .
C47 C 0.8515(10) 0.8373(8) 0.3518(10) 0.089(3) Uani 1 1 d G U . . .
H47 H 0.8210 0.8397 0.2931 0.106 Uiso 1 1 calc R . . . .
C53 C 1.0550(13) 0.6157(11) 0.602(2) 0.126(5) Uiso 1 1 d D U . . .
C58 C 1.0821(12) 0.6019(11) 0.5620(16) 0.138(6) Uiso 1 1 d DG U . . .
H58 H 1.0619 0.6086 0.5049 0.165 Uiso 1 1 calc R . . . .
C57 C 1.1394(12) 0.5782(11) 0.607(2) 0.147(7) Uiso 1 1 d G U . . .
H57 H 1.1575 0.5690 0.5803 0.176 Uiso 1 1 calc R . . . .
C56 C 1.1696(13) 0.5682(11) 0.693(2) 0.150(7) Uiso 1 1 d G U . . .
H56 H 1.2079 0.5524 0.7228 0.180 Uiso 1 1 calc R . . . .
C55 C 1.1425(18) 0.5820(12) 0.7327(16) 0.148(7) Uiso 1 1 d G U . . .
H55 H 1.1626 0.5753 0.7898 0.178 Uiso 1 1 calc R . . . .
C54 C 1.0852(18) 0.6057(12) 0.687(2) 0.140(6) Uiso 1 1 d G U . . .
H54 H 1.0670 0.6149 0.7144 0.168 Uiso 1 1 calc R . . . .
C66 C 0.981(2) 0.6348(12) 0.312(2) 0.091(10) Uiso 1 1 d D . . . .
H66A H 1.0029 0.6600 0.3483 0.109 Uiso 1 1 calc R . . . .
H66B H 1.0052 0.6090 0.3439 0.109 Uiso 1 1 calc R . . . .
C67 C 0.9956(17) 0.5000 0.5272(19) 0.051(7) Uani 1 2 d S TU P . .
H67 H 1.0179 0.4744 0.5278 0.061 Uiso 1 1 d R . . . .
C68 C 0.995(2) 0.5000 0.605(2) 0.078(12) Uani 1 2 d S TU P . .
H68A H 1.0388 0.5013 0.6558 0.117 Uiso 0.5 1 calc R . . E -1
H68B H 0.9749 0.4738 0.6052 0.117 Uiso 0.5 1 calc R . . E -1
H68C H 0.9715 0.5249 0.6025 0.117 Uiso 0.5 1 calc R . . E -1
C69 C 0.9152(14) 0.5978(9) 0.6596(15) 0.067(8) Uani 1 1 d . . . . .
H69A H 0.9364 0.5742 0.7005 0.081 Uiso 1 1 calc R . . . .
H69B H 0.9426 0.6066 0.6433 0.081 Uiso 1 1 calc R . . . .
C70 C 0.903(2) 0.6380(13) 0.7009(19) 0.116(17) Uani 1 1 d . . . . .
H70A H 0.8581 0.6450 0.6663 0.174 Uiso 1 1 calc GR . . . .
H70B H 0.9273 0.6629 0.7038 0.174 Uiso 1 1 calc GR . . . .
H70C H 0.9175 0.6304 0.7573 0.174 Uiso 1 1 calc GR . . . .
C71 C 0.6814(13) 0.7046(6) 0.5735(16) 0.096(6) Uiso 1 1 d . U . . .
C72 C 0.6197(11) 0.7217(8) 0.5332(15) 0.103(6) Uiso 1 1 d G U . F 2
H72 H 0.5837 0.7045 0.4955 0.124 Uiso 1 1 calc R . . F 2
C73 C 0.6117(10) 0.7644(8) 0.5490(16) 0.107(6) Uiso 1 1 d G U . F 2
H73 H 0.5704 0.7758 0.5220 0.128 Uiso 1 1 calc R . . F 2
C74 C 0.6656(13) 0.7900(6) 0.6052(16) 0.104(6) Uiso 1 1 d G U . F 2
H74 H 0.6603 0.8186 0.6159 0.124 Uiso 1 1 calc R . . F 2
C75 C 0.7273(11) 0.7729(7) 0.6456(14) 0.099(6) Uiso 1 1 d G U . F .
H75 H 0.7634 0.7901 0.6832 0.119 Uiso 1 1 calc R . . G 2
C76 C 0.7353(10) 0.7302(8) 0.6297(15) 0.095(6) Uiso 1 1 d G U . F .
H76 H 0.7766 0.7188 0.6567 0.115 Uiso 1 1 calc R . . . .
O1 O 0.7724(7) 0.6343(4) 0.2498(9) 0.039(3) Uani 1 1 d . . . . .
O2 O 0.7340(7) 0.5869(4) 0.3300(8) 0.039(3) Uani 1 1 d . . . . .
O3 O 0.6810(6) 0.5884(4) 0.1104(7) 0.033(3) Uani 1 1 d . . . . .
O4 O 0.6460(7) 0.6345(4) 0.1927(9) 0.036(3) Uani 1 1 d . . . . .
O5 O 0.7677(7) 0.4558(4) 0.2473(8) 0.034(3) Uani 1 1 d . . . . .
O6 O 0.6765(9) 0.5000 0.1042(10) 0.030(4) Uani 1 2 d S T P . .
O7 O 0.5878(7) 0.5495(4) -0.0397(8) 0.037(3) Uani 1 1 d . . . . .
O8 O 0.5566(7) 0.5890(4) 0.0528(8) 0.034(3) Uani 1 1 d . . . . .
O9 O 0.5611(9) 0.5000 0.0536(12) 0.033(4) Uani 1 2 d S T P . .
O10 O 0.5224(7) 0.6373(4) 0.1353(9) 0.038(3) Uani 1 1 d . . . . .
O11 O 0.6102(7) 0.5890(4) 0.2719(8) 0.035(3) Uani 1 1 d . . . . .
O12 O 0.5227(7) 0.4552(4) 0.1363(8) 0.035(3) Uani 1 1 d . . . . .
O13 O 0.6140(9) 0.5000 0.2769(10) 0.030(4) Uani 1 2 d S T P . .
O14 O 0.6456(6) 0.4560(3) 0.1914(7) 0.026(2) Uani 1 1 d . U . . .
O15 O 0.7295(9) 0.5000 0.3312(10) 0.031(4) Uani 1 2 d S T P . .
O16 O 0.6994(7) 0.5501(4) 0.4223(8) 0.036(3) Uani 1 1 d . . . . .
O19 O 0.9904(13) 0.6731(8) 0.5050(16) 0.096(4) Uiso 1 1 d . U . . .
O20 O 0.9380(13) 0.6092(8) 0.4958(15) 0.091(6) Uiso 1 1 d . U . . .
O21 O 0.9741(15) 0.6624(11) 0.599(2) 0.149(8) Uiso 1 1 d D U . . .
O22 O 0.9152(13) 0.5000 0.7460(13) 0.066(7) Uani 1 2 d S T P . .
O23 O 0.8416(10) 0.5381(7) 0.7622(12) 0.072(5) Uani 1 1 d . . . . .
O24 O 0.7073(10) 0.6606(6) 0.4844(12) 0.070(3) Uani 1 1 d . U . . .
O25 O 0.7395(10) 0.6307(5) 0.6197(11) 0.060(3) Uani 1 1 d . U . . .
O26 O 0.6308(10) 0.6323(5) 0.4962(12) 0.064(3) Uani 1 1 d . U . . .
O27 O 0.9311(12) 0.8142(7) 0.2844(13) 0.076(2) Uani 1 1 d . U . . .
O28 O 0.9367(10) 0.7397(7) 0.3475(13) 0.084(3) Uani 1 1 d D U . . .
O29 O 0.8395(10) 0.7723(7) 0.2372(13) 0.093(4) Uani 1 1 d D U . . .
O30 O 0.6167(11) 0.6262(7) -0.1256(12) 0.081(3) Uani 1 1 d . U . . .
O31 O 0.5545(11) 0.6638(7) -0.1040(12) 0.080(3) Uani 1 1 d . U . . .
O32 O 0.4992(13) 0.6268(8) -0.2334(14) 0.098(6) Uani 1 1 d . U . . .
O33 O 0.3822(12) 0.5412(12) -0.3516(13) 0.118(6) Uani 1 1 d . U . . .
O34 O 0.2780(18) 0.5000 -0.4138(19) 0.131(16) Uani 1 2 d S TU P C .
O37 O 0.700(3) 0.8162(15) 0.318(3) 0.182(16) Uiso 1 1 d . U . . .
O38 O 0.6582(18) 0.7812(11) 0.183(2) 0.128(5) Uiso 1 1 d . U . . .
O39 O 0.5751(18) 0.8108(10) 0.186(2) 0.125(5) Uiso 1 1 d . U . . .
O40A O 0.4242(7) 0.7666(6) 0.1160(9) 0.089(4) Uiso 1 1 d D U . H 2
O41A O 0.3235(9) 0.8013(6) 0.0545(13) 0.089(4) Uiso 1 1 d D U . H 2
O42A O 0.3311(10) 0.7425(6) -0.0164(11) 0.088(4) Uiso 1 1 d D U . H 2
S1A S 0.3641(4) 0.7783(3) 0.0379(5) 0.0804(19) Uiso 1 1 d D U . H 2
S2 S 0.3830(3) 0.63023(19) 0.0673(4) 0.0487(13) Uani 1 1 d . U . . .
S3 S 0.5100(3) 0.57614(18) 0.3165(5) 0.0572(15) Uani 1 1 d . . . . .
S4 S 0.6842(5) 0.5000 0.5704(5) 0.0522(19) Uani 1 2 d S T P . .
S5 S 0.8364(3) 0.57982(17) 0.5657(3) 0.0456(12) Uani 1 1 d . . . . .
S6 S 0.9084(4) 0.5000 0.4265(4) 0.0398(15) Uani 1 2 d S T P . .
S7 S 0.9030(3) 0.63145(17) 0.2866(3) 0.0451(12) Uani 1 1 d . . . . .
S8 S 0.7934(3) 0.70419(18) 0.3851(4) 0.0479(13) Uani 1 1 d . . . . .
S9 S 0.5724(3) 0.71150(17) 0.2743(4) 0.0477(13) Uani 1 1 d . . . . .
S10 S 0.4942(3) 0.71268(18) -0.0067(4) 0.0492(13) Uani 1 1 d . . . . .
S11 S 0.7097(4) 0.70920(19) 0.0963(4) 0.0545(15) Uani 1 1 d D U . . .
S12 S 0.7464(3) 0.5735(2) 0.0046(4) 0.0536(15) Uani 1 1 d . . . . .
S13 S 0.5446(4) 0.5000 -0.2172(4) 0.0400(15) Uani 1 2 d S T P . .
S14 S 0.4189(3) 0.57419(19) -0.1357(3) 0.0494(13) Uani 1 1 d . U . . .
S15 S 0.3432(7) 0.5000 -0.3949(7) 0.113(5) Uani 1 2 d S TU P . .
S16 S 0.5522(4) 0.6489(2) -0.1721(4) 0.0734(18) Uani 1 1 d . U . . .
S17 S 0.6461(7) 0.8157(4) 0.2172(8) 0.120(3) Uiso 1 1 d D U . . .
S18 S 0.8796(5) 0.5000 0.7807(5) 0.065(3) Uani 1 2 d S T P . .
S19 S 0.6921(4) 0.65303(19) 0.5425(4) 0.0580(14) Uani 1 1 d . U . . .
S20 S 0.9895(6) 0.6386(3) 0.5481(7) 0.097(2) Uiso 1 1 d D U . . .
S21 S 0.8968(5) 0.7846(3) 0.3040(5) 0.0774(16) Uani 1 1 d . U . . .
V1 V 0.67691(17) 0.55005(10) 0.32537(19) 0.0316(7) Uani 1 1 d . . . . .
V2 V 0.7215(2) 0.5000 0.2264(3) 0.0290(9) Uani 1 2 d S T P . .
V3 V 0.71738(17) 0.59964(10) 0.2251(2) 0.0330(7) Uani 1 1 d . . . . .
V4 V 0.61390(17) 0.55056(9) 0.05819(19) 0.0311(7) Uani 1 1 d . . . . .
V5 V 0.5687(2) 0.5000 0.1558(3) 0.0301(9) Uani 1 2 d S T P . .
V6 V 0.57551(17) 0.60023(10) 0.1596(2) 0.0326(7) Uani 1 1 d . . . . .
C13 C 0.3307(15) 0.5000 -0.061(3) 0.102(7) Uani 1 2 d DS TU P . .
O35 O 0.3032(11) 0.5356(6) -0.0946(17) 0.103(7) Uani 1 1 d D U . . .
O36 O 0.3894(13) 0.5000 -0.001(2) 0.100(8) Uani 1 2 d DS TU P . .
C62 C 1.1284(12) 0.5233(16) 0.4093(18) 0.078(7) Uani 0.5 1 d . U . I -1
H62 H 1.1718 0.5282 0.4534 0.094 Uiso 0.5 1 calc R . . I -1
C63 C 1.1016(16) 0.5400(13) 0.329(2) 0.077(7) Uani 0.5 1 d G U . I -1
H63 H 1.1272 0.5560 0.3185 0.092 Uiso 0.5 1 calc R . . I -1
C64 C 1.0368(16) 0.5328(13) 0.2627(18) 0.075(7) Uani 0.5 1 d G U . I -1
H64 H 1.0189 0.5439 0.2087 0.091 Uiso 0.5 1 calc R . . I -1
C59 C 0.9986(11) 0.5089(14) 0.2778(16) 0.076(7) Uani 0.5 1 d G U . I -1
C60 C 1.0254(13) 0.4922(15) 0.3586(19) 0.076(7) Uani 0.5 1 d G U . I -1
H60 H 0.9999 0.4762 0.3686 0.091 Uiso 0.5 1 calc R . . I -1
C61 C 1.0902(14) 0.4994(18) 0.4244(15) 0.080(7) Uani 0.5 1 d G U . I -1
H61 H 1.1081 0.4883 0.4785 0.096 Uiso 0.5 1 calc R . . I -1
O17 O 0.9089(14) 0.5373(7) 0.1505(17) 0.093(8) Uani 1 1 d . . . . .
O18 O 0.8812(12) 0.5000 0.2263(15) 0.050(5) Uani 1 2 d S T P I .
S22 S 0.9167(4) 0.5000 0.1922(5) 0.0486(18) Uani 1 2 d S T P . .
C79 C 0.4396(10) 0.8659(7) -0.0300(15) 0.098(6) Uani 1 1 d . U . . .
H79 H 0.4782 0.8813 -0.0006 0.117 Uiso 1 1 calc R . . . .
C78 C 0.4271(11) 0.8371(7) 0.0135(10) 0.093(5) Uani 1 1 d G U . . .
H78 H 0.4573 0.8332 0.0719 0.112 Uiso 1 1 calc R . . . .
C77 C 0.3693(11) 0.8139(6) -0.0305(12) 0.084(5) Uani 1 1 d DG U . . .
C81 C 0.3240(10) 0.8196(6) -0.1179(12) 0.091(5) Uani 1 1 d G U . . .
H81 H 0.2853 0.8042 -0.1473 0.109 Uiso 1 1 calc R . . . .
C80 C 0.3365(12) 0.8484(7) -0.1614(10) 0.093(5) Uani 1 1 d G U . . .
H80 H 0.3062 0.8523 -0.2198 0.111 Uiso 1 1 calc R . . . .
C82 C 0.3943(13) 0.8716(6) -0.1174(15) 0.096(6) Uani 1 1 d G U . . .
H82 H 0.4027 0.8909 -0.1465 0.116 Uiso 1 1 calc R . . . .
C65 C 0.977(3) 0.6386(19) 0.231(3) 0.147(19) Uiso 1 1 d D . . . .
H65A H 0.9336 0.6440 0.1824 0.221 Uiso 1 1 calc GR . . . .
H65B H 0.9923 0.6119 0.2220 0.221 Uiso 1 1 calc GR . . . .
H65C H 1.0044 0.6622 0.2369 0.221 Uiso 1 1 calc GR . . . .

loop_
_atom_site_aniso_label
_atom_site_aniso_U_11
_atom_site_aniso_U_22
_atom_site_aniso_U_33
_atom_site_aniso_U_23
_atom_site_aniso_U_13
_atom_site_aniso_U_12
Ag1 0.0551(16) 0.0677(17) 0.0625(14) -0.0178(13) 0.0392(13) -0.0176(13)
Ag1A 0.057(5) 0.083(6) 0.066(5) -0.026(5) 0.031(4) 0.007(4)
Ag2 0.0447(13) 0.0322(10) 0.0553(12) 0.000 0.0308(11) 0.000
Ag3 0.0630(12) 0.0429(9) 0.0724(11) -0.0013(8) 0.0484(10) 0.0034(8)
Ag4 0.0530(11) 0.0560(10) 0.0568(9) -0.0069(7) 0.0345(9) -0.0015(8)
Ag5 0.0671(17) 0.0447(12) 0.0556(13) 0.000 0.0440(13) 0.000
Ag6 0.0745(14) 0.0526(10) 0.0653(10) 0.0042(8) 0.0531(11) 0.0098(9)
Ag7 0.0479(10) 0.0457(9) 0.0662(10) 0.0122(7) 0.0377(9) 0.0031(8)
Ag8 0.0556(11) 0.0508(9) 0.0519(9) -0.0064(7) 0.0317(8) 0.0016(8)
Ag9 0.0542(16) 0.0582(15) 0.0719(16) 0.000 0.0474(14) 0.000
Ag10 0.0507(10) 0.0541(10) 0.0571(9) -0.0112(7) 0.0365(8) -0.0091(8)
Ag11 0.0481(10) 0.0569(10) 0.0546(9) 0.0005(7) 0.0331(8) 0.0057(8)
Ag12 0.0467(15) 0.0543(14) 0.0568(13) 0.000 0.0258(12) 0.000
Ag13 0.0742(14) 0.0716(12) 0.0706(12) -0.0153(10) 0.0532(11) -0.0129(11)
Ag14 0.0959(17) 0.0512(10) 0.0966(15) 0.0104(10) 0.0791(14) 0.0065(11)
Ag15 0.0566(11) 0.0454(9) 0.0735(11) 0.0011(8) 0.0489(10) 0.0035(8)
Ag16 0.0730(13) 0.0361(8) 0.0555(9) -0.0025(7) 0.0430(9) -0.0022(8)
Ag17 0.0851(15) 0.0410(9) 0.0565(10) -0.0091(7) 0.0476(10) -0.0176(9)
Ag18 0.0517(11) 0.0530(10) 0.0672(11) -0.0139(8) 0.0391(9) -0.0119(9)
Ag19 0.0593(12) 0.0418(9) 0.0518(9) 0.0020(7) 0.0313(8) -0.0066(8)
Ag20 0.0565(11) 0.0462(9) 0.0484(8) 0.0000(7) 0.0334(8) -0.0040(8)
Ag21 0.0923(17) 0.0445(9) 0.0562(10) 0.0083(8) 0.0406(11) 0.0069(10)
Ag22 0.0652(13) 0.0683(12) 0.0707(12) 0.0163(9) 0.0461(11) 0.0227(10)
Ag23 0.0544(11) 0.0499(9) 0.0582(9) 0.0097(8) 0.0346(9) 0.0077(8)
Ag24 0.0577(11) 0.0433(8) 0.0603(9) -0.0023(7) 0.0422(8) -0.0059(8)
Ag25 0.0538(11) 0.0516(10) 0.0634(10) -0.0079(8) 0.0399(9) -0.0114(8)
C1 0.10(2) 0.22(3) 0.046(11) 0.000 0.043(13) 0.000
C6 0.10(2) 0.22(3) 0.046(11) 0.000(5) 0.043(13) 0.000(5)
C5 0.10(2) 0.22(3) 0.047(11) 0.000(6) 0.042(13) 0.000(6)
C4 0.10(2) 0.22(3) 0.047(11) 0.001(6) 0.041(13) 0.000(6)
C3 0.10(2) 0.22(3) 0.047(11) 0.001(6) 0.041(13) 0.000(6)
C2 0.10(2) 0.22(3) 0.046(11) 0.000(5) 0.042(13) -0.001(5)
C14 0.059(17) 0.087(17) 0.12(2) 0.018(16) 0.008(16) 0.011(15)
C15 0.076(18) 0.094(18) 0.13(2) 0.017(16) -0.008(16) 0.005(15)
C17 0.042(12) 0.088(17) 0.065(12) -0.010(11) 0.024(9) -0.016(12)
C18 0.043(12) 0.089(17) 0.066(12) -0.009(11) 0.024(10) -0.016(12)
C19 0.043(12) 0.089(17) 0.064(12) -0.010(11) 0.023(9) -0.016(12)
C20 0.044(12) 0.090(17) 0.065(12) -0.011(12) 0.022(9) -0.016(12)
C21 0.043(12) 0.089(17) 0.064(12) -0.012(11) 0.022(9) -0.016(12)
C16 0.041(12) 0.088(17) 0.064(12) -0.011(11) 0.023(9) -0.016(11)
C22 0.071(12) 0.085(13) 0.068(11) 0.000 0.051(9) 0.000
C23 0.072(15) 0.088(15) 0.070(13) -0.006(9) 0.057(12) 0.000(10)
C24 0.077(19) 0.088(19) 0.062(14) -0.029(13) 0.053(15) -0.039(16)
C35 0.050(14) 0.074(16) 0.046(11) 0.010(11) 0.029(11) 0.012(12)
C36 0.055(14) 0.030(10) 0.072(14) 0.008(9) 0.054(12) 0.006(9)
C37 0.10(2) 0.089(17) 0.113(19) -0.032(14) 0.072(17) -0.025(15)
C38 0.11(2) 0.086(17) 0.106(18) -0.037(14) 0.078(17) -0.024(15)
C45 0.071(19) 0.088(19) 0.040(11) -0.019(12) 0.033(12) -0.021(15)
C52 0.102(3) 0.086(3) 0.093(3) 0.011(2) 0.071(3) -0.001(2)
C51 0.100(3) 0.092(3) 0.095(3) 0.006(2) 0.064(3) -0.001(2)
C49 0.102(3) 0.096(3) 0.100(3) 0.064(2) 0.085(3) 0.054(2)
C48 0.104(4) 0.094(4) 0.100(3) 0.044(3) 0.077(3) 0.036(3)
C47 0.103(4) 0.090(3) 0.097(3) 0.027(3) 0.074(3) 0.017(3)
C67 0.046(11) 0.055(11) 0.046(10) 0.000 0.023(8) 0.000
C68 0.05(2) 0.10(3) 0.039(16) 0.000 0.005(16) 0.000
C69 0.056(17) 0.066(16) 0.045(12) 0.002(11) 0.011(11) -0.009(13)
C70 0.15(4) 0.13(3) 0.059(16) -0.047(19) 0.05(2) -0.11(3)
O1 0.050(9) 0.022(6) 0.058(8) -0.001(5) 0.040(7) 0.000(6)
O2 0.044(8) 0.036(7) 0.042(7) -0.006(5) 0.029(7) -0.008(6)
O3 0.030(7) 0.035(6) 0.027(6) 0.000(5) 0.013(5) 0.003(5)
O4 0.038(7) 0.035(6) 0.043(7) -0.010(6) 0.028(6) -0.007(6)
O5 0.038(8) 0.026(6) 0.039(6) 0.004(5) 0.024(6) 0.003(5)
O6 0.033(10) 0.036(9) 0.029(8) 0.000 0.023(8) 0.000
O7 0.034(8) 0.042(7) 0.039(7) 0.009(5) 0.024(6) 0.008(6)
O8 0.041(8) 0.031(6) 0.040(6) -0.001(5) 0.030(6) 0.004(6)
O9 0.034(10) 0.026(9) 0.045(10) 0.000 0.028(9) 0.000
O10 0.025(7) 0.039(7) 0.043(7) -0.001(5) 0.016(6) 0.007(6)
O11 0.035(7) 0.040(7) 0.034(6) -0.002(5) 0.022(6) 0.005(6)
O12 0.038(8) 0.033(7) 0.036(6) 0.002(5) 0.023(6) 0.000(6)
O13 0.031(10) 0.031(9) 0.026(8) 0.000 0.015(7) 0.000
O14 0.028(4) 0.029(4) 0.025(4) -0.001(3) 0.018(3) -0.003(4)
O15 0.028(10) 0.036(9) 0.025(8) 0.000 0.015(7) 0.000
O16 0.036(8) 0.032(6) 0.035(6) -0.001(5) 0.019(6) -0.005(6)
O22 0.057(16) 0.10(2) 0.034(10) 0.000 0.026(11) 0.000
O23 0.069(13) 0.086(13) 0.066(10) -0.029(9) 0.043(10) -0.007(11)
O24 0.076(6) 0.054(5) 0.076(5) -0.002(5) 0.043(5) 0.006(5)
O25 0.067(6) 0.049(5) 0.068(5) -0.011(4) 0.042(5) 0.002(5)
O26 0.068(6) 0.045(5) 0.073(5) -0.009(4) 0.038(5) 0.006(5)
O27 0.105(4) 0.075(4) 0.087(4) -0.001(3) 0.077(3) -0.021(4)
O28 0.107(4) 0.077(4) 0.094(4) -0.001(3) 0.073(4) -0.018(4)
O29 0.109(6) 0.084(6) 0.093(5) 0.004(5) 0.063(5) -0.031(5)
O30 0.082(5) 0.075(4) 0.062(4) 0.011(4) 0.030(4) -0.012(4)
O31 0.083(5) 0.077(4) 0.062(4) 0.007(4) 0.033(4) -0.014(4)
O32 0.089(9) 0.093(9) 0.073(8) 0.017(8) 0.026(7) -0.015(8)
O33 0.062(8) 0.215(17) 0.056(7) 0.001(5) 0.025(6) 0.000(5)
O34 0.07(2) 0.27(5) 0.049(15) 0.000 0.033(15) 0.000
S2 0.041(3) 0.048(3) 0.061(3) 0.006(2) 0.033(3) 0.005(2)
S3 0.051(4) 0.037(3) 0.101(5) 0.003(3) 0.054(4) 0.006(3)
S4 0.062(5) 0.056(5) 0.055(4) 0.000 0.044(4) 0.000
S5 0.046(3) 0.044(3) 0.041(2) -0.008(2) 0.022(2) -0.008(2)
S6 0.036(4) 0.039(4) 0.039(3) 0.000 0.019(3) 0.000
S7 0.041(3) 0.042(3) 0.054(3) 0.002(2) 0.029(2) -0.006(2)
S8 0.058(4) 0.042(3) 0.053(3) -0.011(2) 0.039(3) -0.015(3)
S9 0.061(4) 0.035(3) 0.062(3) -0.009(2) 0.045(3) -0.007(2)
S10 0.059(4) 0.044(3) 0.059(3) 0.016(2) 0.043(3) 0.014(3)
S11 0.078(4) 0.045(3) 0.061(3) 0.016(2) 0.053(3) 0.016(3)
S12 0.063(4) 0.059(3) 0.056(3) -0.018(3) 0.045(3) -0.023(3)
S13 0.043(4) 0.044(4) 0.036(3) 0.000 0.025(3) 0.000
S14 0.047(3) 0.054(3) 0.046(3) 0.009(2) 0.027(2) 0.011(3)
S15 0.060(7) 0.214(16) 0.054(5) 0.000 0.028(5) 0.000
S16 0.079(4) 0.073(4) 0.057(3) 0.010(3) 0.035(3) -0.014(3)
S18 0.055(5) 0.094(7) 0.032(4) 0.000 0.018(4) 0.000
S19 0.067(4) 0.044(3) 0.069(3) -0.008(2) 0.043(3) 0.005(3)
S21 0.104(3) 0.076(3) 0.087(3) 0.001(2) 0.076(3) -0.020(3)
V1 0.0354(18) 0.0299(15) 0.0321(14) -0.0034(11) 0.0216(14) -0.0007(13)
V2 0.028(2) 0.027(2) 0.034(2) 0.000 0.0201(19) 0.000
V3 0.0334(18) 0.0294(15) 0.0400(16) 0.0008(12) 0.0238(14) 0.0014(13)
V4 0.0344(18) 0.0280(15) 0.0338(15) 0.0009(12) 0.0219(14) 0.0012(13)
V5 0.028(2) 0.030(2) 0.033(2) 0.000 0.0184(18) 0.000
V6 0.0332(17) 0.0302(15) 0.0376(15) 0.0030(12) 0.0229(14) 0.0049(13)
C13 0.067(12) 0.068(10) 0.138(16) 0.000 0.044(11) 0.000
O35 0.068(11) 0.071(10) 0.138(16) -0.002(5) 0.045(11) 0.003(5)
O36 0.058(12) 0.063(11) 0.139(17) 0.000 0.037(12) 0.000
C62 0.053(12) 0.106(18) 0.072(11) -0.008(14) 0.035(10) -0.001(14)
C63 0.053(12) 0.104(18) 0.072(11) -0.007(14) 0.036(10) -0.001(14)
C64 0.052(12) 0.103(18) 0.072(11) -0.007(14) 0.037(10) -0.002(14)
C59 0.051(12) 0.104(19) 0.072(11) -0.008(14) 0.036(10) -0.002(14)
C60 0.052(12) 0.105(19) 0.071(11) -0.008(14) 0.036(10) -0.002(14)
C61 0.054(12) 0.107(18) 0.073(11) -0.008(14) 0.034(10) -0.001(14)
O17 0.12(2) 0.089(15) 0.136(19) 0.041(14) 0.111(18) 0.037(14)
O18 0.054(14) 0.043(11) 0.073(14) 0.000 0.049(12) 0.000
S22 0.043(4) 0.050(4) 0.063(5) 0.000 0.038(4) 0.000
C79 0.114(13) 0.071(9) 0.122(11) 0.015(8) 0.078(11) 0.021(9)
C78 0.112(13) 0.067(9) 0.121(11) 0.014(8) 0.081(11) 0.021(8)
C77 0.109(13) 0.063(9) 0.115(11) 0.011(8) 0.086(10) 0.023(8)
C81 0.112(13) 0.066(9) 0.118(11) 0.009(8) 0.081(10) 0.026(8)
C80 0.114(13) 0.068(9) 0.117(11) 0.010(8) 0.080(11) 0.026(8)
C82 0.114(13) 0.071(9) 0.120(11) 0.013(8) 0.078(11) 0.025(9)

loop_
_atom_type_symbol
_atom_type_description
_atom_type_scat_dispersion_real
_atom_type_scat_dispersion_imag
_atom_type_scat_source
C C 0.0033 0.0016 'International Tables Vol C Tables 4.2.6.8 and 6.1.1.4'
H H 0.0000 0.0000 'International Tables Vol C Tables 4.2.6.8 and 6.1.1.4'
Ag Ag -0.8971 1.1015 'International Tables Vol C Tables 4.2.6.8 and 6.1.1.4'
O O 0.0106 0.0060 'International Tables Vol C Tables 4.2.6.8 and 6.1.1.4'
S S 0.1246 0.1234 'International Tables Vol C Tables 4.2.6.8 and 6.1.1.4'
V V 0.3005 0.5294 'International Tables Vol C Tables 4.2.6.8 and 6.1.1.4'

loop_
_geom_angle_atom_site_label_1
_geom_angle_atom_site_label_2
_geom_angle_atom_site_label_3
_geom_angle
_geom_angle_site_symmetry_1
_geom_angle_site_symmetry_3
Ag1A Ag1 Ag2 98.0(4) . .
Ag1A Ag1 Ag13 105.6(4) . 2_565
Ag1A Ag1 O12 108.7(6) . .
Ag1A Ag1 S2 61.1(4) . 2_565
Ag1A Ag1 S3 47.9(4) . 2_565
Ag2 Ag1 Ag13 135.68(11) . 2_565
O12 Ag1 Ag2 73.5(3) . .
O12 Ag1 Ag13 63.6(3) . 2_565
O12 Ag1 S3 93.8(3) . 2_565
S2 Ag1 Ag2 155.99(19) 2_565 .
S2 Ag1 Ag13 50.77(14) 2_565 2_565
S2 Ag1 O12 100.7(3) 2_565 .
S2 Ag1 S3 108.5(2) 2_565 2_565
S3 Ag1 Ag2 50.13(13) 2_565 .
S3 Ag1 Ag13 139.85(18) 2_565 2_565
Ag1 Ag1A Ag15 142.5(5) . 2_565
Ag1 Ag1A Ag16 135.2(7) . 2_565
Ag1 Ag1A S2 91.5(5) . 2_565
Ag1 Ag1A S3 106.9(6) . 2_565
Ag15 Ag1A Ag16 58.32(19) 2_565 2_565
S2 Ag1A Ag15 55.3(3) 2_565 2_565
S2 Ag1A Ag16 109.8(4) 2_565 2_565
S3 Ag1A Ag15 104.1(4) 2_565 2_565
S3 Ag1A Ag16 49.9(3) 2_565 2_565
S3 Ag1A S2 159.1(6) 2_565 2_565
Ag1 Ag2 Ag1 71.58(14) 2_565 .
Ag3 Ag2 Ag1 173.13(11) 2_565 2_565
Ag3 Ag2 Ag1 173.13(11) . .
Ag3 Ag2 Ag1 110.99(7) . 2_565
Ag3 Ag2 Ag1 110.99(7) 2_565 .
Ag3 Ag2 Ag3 65.71(9) . 2_565
O13 Ag2 Ag1 98.7(3) . 2_565
O13 Ag2 Ag1 98.7(3) . .
O13 Ag2 Ag3 87.3(3) . .
O13 Ag2 Ag3 87.3(3) . 2_565
S3 Ag2 Ag1 57.07(19) 2_565 .
S3 Ag2 Ag1 57.07(19) . 2_565
S3 Ag2 Ag1 125.1(2) 2_565 2_565
S3 Ag2 Ag1 125.1(2) . .
S3 Ag2 Ag3 118.1(2) . 2_565
S3 Ag2 Ag3 55.48(18) . .
S3 Ag2 Ag3 118.1(2) 2_565 .
S3 Ag2 Ag3 55.48(18) 2_565 2_565
S3 Ag2 O13 106.52(16) 2_565 .
S3 Ag2 O13 106.53(16) . .
S3 Ag2 S3 145.8(3) . 2_565
Ag2 Ag3 Ag3 57.15(4) . 2_565
Ag2 Ag3 Ag4 139.98(8) . .
Ag3 Ag3 Ag4 93.00(4) 2_565 .
O16 Ag3 Ag2 89.7(3) . .
O16 Ag3 Ag3 88.9(3) . 2_565
O16 Ag3 Ag4 61.3(3) . .
O16 Ag3 O26 96.6(5) . .
O26 Ag3 Ag2 137.2(4) . .
O26 Ag3 Ag3 164.4(4) . 2_565
O26 Ag3 Ag4 77.0(4) . .
S3 Ag3 Ag2 52.59(14) . .
S3 Ag3 Ag3 107.20(14) . 2_565
S3 Ag3 Ag4 156.80(16) . .
S3 Ag3 O16 106.8(3) . .
S3 Ag3 O26 85.3(4) . .
S4 Ag3 Ag2 107.07(15) . .
S4 Ag3 Ag3 49.93(14) . 2_565
S4 Ag3 Ag4 49.97(19) . .
S4 Ag3 O16 88.4(4) . .
S4 Ag3 O26 115.4(4) . .
S4 Ag3 S3 153.2(2) . .
Ag5 Ag4 Ag3 108.63(8) . .
O23 Ag4 Ag3 140.7(5) . .
O23 Ag4 Ag5 89.4(4) . .
O23 Ag4 S4 97.0(5) . .
O23 Ag4 S5 106.2(5) . .
O25 Ag4 Ag3 83.0(5) . .
O25 Ag4 Ag5 146.7(5) . .
O25 Ag4 O23 101.0(6) . .
O25 Ag4 S4 116.6(5) . .
O25 Ag4 S5 94.0(5) . .
S4 Ag4 Ag3 49.01(18) . .
S4 Ag4 Ag5 92.92(17) . .
S4 Ag4 S5 137.2(2) . .
S5 Ag4 Ag3 112.53(14) . .
S5 Ag4 Ag5 52.79(13) . .
Ag4 Ag5 Ag4 73.35(10) . 2_565
Ag6 Ag5 Ag4 150.55(12) . 2_565
Ag6 Ag5 Ag4 103.64(6) 2_565 2_565
Ag6 Ag5 Ag4 103.64(6) . .
Ag6 Ag5 Ag4 150.55(12) 2_565 .
Ag6 Ag5 Ag6 64.22(9) . 2_565
S5 Ag5 Ag4 127.89(18) 2_565 .
S5 Ag5 Ag4 127.89(18) . 2_565
S5 Ag5 Ag4 54.69(15) . .
S5 Ag5 Ag4 54.68(15) 2_565 2_565
S5 Ag5 Ag6 119.11(15) 2_565 .
S5 Ag5 Ag6 119.11(15) . 2_565
S5 Ag5 Ag6 54.93(14) . .
S5 Ag5 Ag6 54.93(14) 2_565 2_565
S5 Ag5 S5 172.9(3) 2_565 .
Ag5 Ag6 Ag6 57.89(4) . 2_565
Ag5 Ag6 Ag7 152.50(8) . .
Ag5 Ag6 Ag17 101.13(7) . .
Ag6 Ag6 Ag7 96.90(5) 2_565 .
Ag6 Ag6 Ag17 150.94(5) 2_565 .
Ag17 Ag6 Ag7 106.29(7) . .
S5 Ag6 Ag5 53.32(13) . .
S5 Ag6 Ag6 111.17(13) . 2_565
S5 Ag6 Ag7 150.35(15) . .
S5 Ag6 Ag17 51.19(13) . .
S6 Ag6 Ag5 102.25(14) . .
S6 Ag6 Ag6 51.50(12) . 2_565
S6 Ag6 Ag7 50.26(13) . .
S6 Ag6 Ag17 155.99(14) . .
S6 Ag6 S5 146.9(2) . .
Ag8 Ag7 Ag6 139.45(9) . .
S6 Ag7 Ag6 51.03(17) . .
S6 Ag7 Ag8 144.82(15) . .
S7 Ag7 Ag6 126.33(16) . .
S7 Ag7 Ag8 50.48(14) . .
S7 Ag7 S6 162.9(2) . .
Ag19 Ag8 Ag7 97.33(7) . .
Ag19 Ag8 Ag20 61.60(6) . .
Ag20 Ag8 Ag7 128.05(8) . .
S7 Ag8 Ag7 50.32(13) . .
S7 Ag8 Ag19 53.95(14) . .
S7 Ag8 Ag20 111.93(15) . .
S7 Ag8 S12 163.9(2) . .
S12 Ag8 Ag7 140.66(16) . .
S12 Ag8 Ag19 110.00(17) . .
S12 Ag8 Ag20 52.73(17) . .
Ag10 Ag9 Ag10 55.17(8) . 2_565
O6 Ag9 Ag10 93.2(4) . .
O6 Ag9 Ag10 93.2(4) . 2_565
O6 Ag9 S12 110.86(18) . .
O6 Ag9 S12 110.86(18) . 2_565
S12 Ag9 Ag10 50.78(16) 2_565 2_565
S12 Ag9 Ag10 50.78(16) . .
S12 Ag9 Ag10 102.09(16) 2_565 .
S12 Ag9 Ag10 102.09(16) . 2_565
S12 Ag9 S12 130.7(3) . 2_565
Ag10 Ag10 Ag9 62.42(4) 2_565 .
O7 Ag10 Ag9 78.0(3) . .
O7 Ag10 Ag10 91.3(3) . 2_565
O7 Ag10 S12 96.0(4) . .
O30 Ag10 Ag9 122.7(5) . .
O30 Ag10 Ag10 169.4(6) . 2_565
O30 Ag10 O7 81.4(6) . .
O30 Ag10 S12 80.0(5) . .
O30 Ag10 S13 117.6(5) . .
S12 Ag10 Ag9 50.34(15) . .
S12 Ag10 Ag10 108.47(16) . 2_565
S13 Ag10 Ag9 112.46(13) . .
S13 Ag10 Ag10 53.60(11) . 2_565
S13 Ag10 O7 83.7(4) . .
S13 Ag10 S12 162.0(2) . .
Ag11 Ag11 Ag12 60.44(4) 2_565 .
O33 Ag11 Ag11 84.1(8) . 2_565
O33 Ag11 Ag12 112.4(7) . .
O33 Ag11 S13 92.9(7) . .
O33 Ag11 S14 102.1(7) . .
S13 Ag11 Ag11 53.06(12) . 2_565
S13 Ag11 Ag12 104.49(13) . .
S13 Ag11 S14 154.28(19) . .
S14 Ag11 Ag11 107.45(14) . 2_565
S14 Ag11 Ag12 50.49(13) . .
Ag11 Ag12 Ag11 59.12(8) . 2_565
O9 Ag12 Ag11 103.8(4) . 2_565
O9 Ag12 Ag11 103.8(4) . .
O9 Ag12 S14 110.81(16) . 2_565
O9 Ag12 S14 110.81(16) . .
S14 Ag12 Ag11 108.85(16) . 2_565
S14 Ag12 Ag11 53.33(15) . .
S14 Ag12 Ag11 53.33(15) 2_565 2_565
S14 Ag12 Ag11 108.85(16) 2_565 .
S14 Ag12 S14 137.7(3) . 2_565
Ag1 Ag13 Ag21 134.52(10) 2_565 .
Ag14 Ag13 Ag1 102.06(9) . 2_565
Ag14 Ag13 Ag21 60.99(7) . .
S2 Ag13 Ag1 53.58(14) . 2_565
S2 Ag13 Ag14 52.91(14) . .
S2 Ag13 Ag21 110.53(16) . .
S2 Ag13 S14 155.0(2) . .
S2 Ag13 O35 98.9(6) . .
S14 Ag13 Ag1 149.88(16) . 2_565
S14 Ag13 Ag14 102.49(15) . .
S14 Ag13 Ag21 49.47(15) . .
S14 Ag13 O35 92.9(7) . .
O35 Ag13 Ag1 86.4(6) . 2_565
O35 Ag13 Ag14 126.3(4) . .
O35 Ag13 Ag21 138.6(6) . .
Ag13 Ag14 Ag15 96.02(7) . .
Ag13 Ag14 Ag21 60.62(7) . .
Ag13 Ag14 Ag23 122.72(10) . .
Ag15 Ag14 Ag21 124.39(10) . .
Ag15 Ag14 Ag23 59.70(7) . .
Ag21 Ag14 Ag23 89.94(9) . .
O42A Ag14 Ag13 136.7(5) . .
O42A Ag14 Ag15 78.0(4) . .
O42A Ag14 Ag21 153.9(5) . .
O42A Ag14 Ag23 91.5(4) . .
O42A Ag14 S2 95.0(6) . .
S2 Ag14 Ag13 51.89(15) . .
S2 Ag14 Ag15 52.64(15) . .
S2 Ag14 Ag21 109.23(16) . .
S2 Ag14 Ag23 108.46(16) . .
S10 Ag14 Ag13 107.52(16) . .
S10 Ag14 Ag15 105.29(17) . .
S10 Ag14 Ag21 50.08(15) . .
S10 Ag14 Ag23 47.71(15) . .
S10 Ag14 O42A 115.5(5) . .
S10 Ag14 S2 138.8(2) . .
Ag1A Ag15 Ag14 92.89(19) 2_565 .
Ag1A Ag15 Ag16 63.63(17) 2_565 .
Ag1A Ag15 Ag23 128.1(2) 2_565 .
Ag14 Ag15 Ag23 63.00(6) . .
Ag16 Ag15 Ag14 127.33(8) . .
Ag16 Ag15 Ag23 94.12(7) . .
O27 Ag15 Ag1A 80.4(5) 4_465 2_565
O27 Ag15 Ag14 151.4(6) 4_465 .
O27 Ag15 Ag16 74.4(5) 4_465 .
O27 Ag15 Ag23 141.1(6) 4_465 .
O27 Ag15 O40A 108.4(6) 4_465 .
O27 Ag15 S2 108.4(6) 4_465 .
O27 Ag15 S9 100.2(6) 4_465 .
O40A Ag15 Ag1A 159.4(4) . 2_565
O40A Ag15 Ag14 70.3(4) . .
O40A Ag15 Ag16 136.1(3) . .
O40A Ag15 Ag23 55.4(4) . .
O40A Ag15 S9 87.8(4) . .
S2 Ag15 Ag1A 46.6(2) . 2_565
S2 Ag15 Ag14 51.53(14) . .
S2 Ag15 Ag16 106.79(14) . .
S2 Ag15 Ag23 110.53(15) . .
S2 Ag15 O40A 113.0(4) . .
S2 Ag15 S9 135.78(19) . .
S9 Ag15 Ag1A 109.3(2) . 2_565
S9 Ag15 Ag14 108.15(14) . .
S9 Ag15 Ag16 49.79(13) . .
S9 Ag15 Ag23 49.33(13) . .
Ag15 Ag16 Ag1A 58.04(17) . 2_565
O26 Ag16 Ag1A 124.8(5) . 2_565
O26 Ag16 Ag15 142.3(4) . .
S3 Ag16 Ag1A 40.2(2) . 2_565
S3 Ag16 Ag15 94.89(18) . .
S3 Ag16 O26 86.2(4) . .
S9 Ag16 Ag1A 109.3(2) . 2_565
S9 Ag16 Ag15 55.41(16) . .
S9 Ag16 O26 121.5(4) . .
S9 Ag16 S3 149.2(2) . .
Ag6 Ag17 Ag25 129.32(7) . .
O2 Ag17 Ag6 56.5(3) . .
O2 Ag17 Ag25 74.4(3) . .
O2 Ag17 O24 107.3(6) . .
O24 Ag17 Ag6 133.6(4) . .
O24 Ag17 Ag25 69.5(4) . .
S5 Ag17 Ag6 51.82(14) . .
S5 Ag17 Ag25 154.22(17) . .
S5 Ag17 O2 94.7(3) . .
S5 Ag17 O24 92.6(4) . .
S8 Ag17 Ag6 121.82(16) . .
S8 Ag17 Ag25 49.48(16) . .
S8 Ag17 O2 98.2(3) . .
S8 Ag17 O24 102.4(4) . .
S8 Ag17 S5 156.2(2) . .
Ag19 Ag18 Ag24 60.23(6) . .
O19 Ag18 Ag19 133.7(6) . .
O19 Ag18 Ag24 156.5(6) . .
O19 Ag18 O28 84.0(8) . .
O19 Ag18 S7 94.1(6) . .
O19 Ag18 S8 118.7(6) . .
O28 Ag18 Ag19 67.3(5) . .
O28 Ag18 Ag24 87.0(5) . .
O28 Ag18 S7 86.3(5) . .
O28 Ag18 S8 120.0(5) . .
S7 Ag18 Ag19 50.45(13) . .
S7 Ag18 Ag24 106.96(14) . .
S8 Ag18 Ag19 107.17(15) . .
S8 Ag18 Ag24 49.41(14) . .
S8 Ag18 S7 138.26(19) . .
Ag8 Ag19 Ag18 97.36(7) . .
Ag8 Ag19 Ag20 59.37(6) . .
Ag8 Ag19 Ag24 126.35(8) . .
Ag18 Ag19 Ag24 60.43(6) . .
Ag20 Ag19 Ag18 126.71(8) . .
Ag20 Ag19 Ag24 93.80(7) . .
O41A Ag19 Ag8 85.9(5) 4_565 .
O41A Ag19 Ag18 160.1(4) 4_565 .
O41A Ag19 Ag20 71.7(4) 4_565 .
O41A Ag19 Ag24 132.0(5) 4_565 .
O41A Ag19 S7 118.4(5) 4_565 .
O41A Ag19 S11 90.2(5) 4_565 .
S7 Ag19 Ag8 51.23(13) . .
S7 Ag19 Ag18 53.01(14) . .
S7 Ag19 Ag20 107.29(14) . .
S7 Ag19 Ag24 109.51(15) . .
S7 Ag19 S11 138.0(2) . .
S11 Ag19 Ag8 106.71(16) . .
S11 Ag19 Ag18 107.52(15) . .
S11 Ag19 Ag20 50.33(15) . .
S11 Ag19 Ag24 50.09(14) . .
Ag8 Ag20 Ag19 59.02(6) . .
O30 Ag20 Ag8 130.2(6) . .
O30 Ag20 Ag19 155.2(5) . .
S11 Ag20 Ag8 108.68(18) . .
S11 Ag20 Ag19 52.78(18) . .
S11 Ag20 O30 120.4(6) . .
S11 Ag20 S12 159.2(2) . .
S12 Ag20 Ag8 51.53(15) . .
S12 Ag20 Ag19 106.49(17) . .
S12 Ag20 O30 78.7(6) . .
Ag13 Ag21 Ag14 58.40(7) . .
Ag13 Ag21 Ag22 118.95(8) . .
Ag14 Ag21 Ag22 89.58(8) . .
O8 Ag21 Ag13 70.2(3) . .
O8 Ag21 Ag14 103.5(3) . .
O8 Ag21 Ag22 69.6(3) . .
O31 Ag21 Ag13 163.7(5) . .
O31 Ag21 Ag14 137.1(5) . .
O31 Ag21 Ag22 63.7(5) . .
O31 Ag21 O8 97.8(6) . .
S10 Ag21 Ag13 105.62(16) . .
S10 Ag21 Ag14 50.30(16) . .
S10 Ag21 Ag22 49.02(16) . .
S10 Ag21 O8 107.0(3) . .
S10 Ag21 O31 88.1(5) . .
S14 Ag21 Ag13 52.35(15) . .
S14 Ag21 Ag14 102.66(17) . .
S14 Ag21 Ag22 151.58(16) . .
S14 Ag21 O8 82.6(3) . .
S14 Ag21 O31 116.8(5) . .
S14 Ag21 S10 152.4(2) . .
Ag21 Ag22 Ag24 173.83(8) . .
Ag23 Ag22 Ag21 90.95(8) . .
Ag23 Ag22 Ag24 92.28(7) . .
O4 Ag22 Ag21 94.9(3) . .
O4 Ag22 Ag23 91.9(3) . .
O4 Ag22 Ag24 79.7(3) . .
S10 Ag22 Ag21 47.94(15) . .
S10 Ag22 Ag23 50.47(14) . .
S10 Ag22 Ag24 137.37(17) . .
S10 Ag22 O4 116.1(4) . .
S11 Ag22 Ag21 130.94(17) . .
S11 Ag22 Ag23 132.69(17) . .
S11 Ag22 Ag24 48.55(16) . .
S11 Ag22 O4 103.2(4) . .
S11 Ag22 S10 140.6(2) . .
Ag15 Ag23 Ag14 57.30(6) . .
Ag22 Ag23 Ag14 89.31(8) . .
Ag22 Ag23 Ag15 120.24(8) . .
O39 Ag23 Ag14 145.3(9) . .
O39 Ag23 Ag15 123.1(8) . .
O39 Ag23 Ag22 112.2(9) . .
O39 Ag23 S9 94.4(8) . .
O39 Ag23 S10 127.2(8) . .
S9 Ag23 Ag14 105.97(15) . .
S9 Ag23 Ag15 52.77(15) . .
S9 Ag23 Ag22 105.56(15) . .
S10 Ag23 Ag14 47.67(16) . .
S10 Ag23 Ag15 102.94(16) . .
S10 Ag23 Ag22 51.37(16) . .
S10 Ag23 S9 136.56(18) . .
Ag18 Ag24 Ag22 127.75(7) . .
Ag19 Ag24 Ag18 59.35(6) . .
Ag19 Ag24 Ag22 92.11(6) . .
Ag25 Ag24 Ag18 96.58(7) . .
Ag25 Ag24 Ag19 130.00(7) . .
Ag25 Ag24 Ag22 67.85(6) . .
O38 Ag24 Ag18 162.4(8) . .
O38 Ag24 Ag19 137.3(8) . .
O38 Ag24 Ag22 64.6(8) . .
O38 Ag24 Ag25 76.0(8) . .
O38 Ag24 S8 114.6(8) . .
O38 Ag24 S11 90.6(8) . .
S8 Ag24 Ag18 50.75(16) . .
S8 Ag24 Ag19 107.60(16) . .
S8 Ag24 Ag22 115.19(15) . .
S8 Ag24 Ag25 52.02(15) . .
S8 Ag24 S11 140.17(19) . .
S11 Ag24 Ag18 106.99(16) . .
S11 Ag24 Ag19 50.63(17) . .
S11 Ag24 Ag22 47.04(17) . .
S11 Ag24 Ag25 111.91(17) . .
Ag24 Ag25 Ag17 98.07(8) . .
O4 Ag25 Ag17 93.6(3) . .
O4 Ag25 Ag24 85.7(3) . .
S8 Ag25 Ag17 49.89(14) . .
S8 Ag25 Ag24 52.55(14) . .
S8 Ag25 O4 106.7(4) . .
S9 Ag25 Ag17 126.05(15) . .
S9 Ag25 Ag24 133.46(16) . .
S9 Ag25 O4 103.5(4) . .
S9 Ag25 S8 149.7(2) . .
C6 C1 C2 120.0 . .
C6 C1 C2 103.3(14) . 2_565
C6 C1 S18 119(2) 2_565 .
C6 C1 S18 119(2) . .
C2 C1 C6 103(3) . 2_565
C2 C1 C6 120(2) 2_565 2_565
C2 C1 C2 70(3) . 2_565
C2 C1 S18 116.5(18) . .
C2 C1 S18 117(2) 2_565 .
C1 C6 C5 120.0 . .
C6 C6 C1 76.4 2_565 .
C6 C6 C5 82(7) 2_565 2_565
C6 C6 C5 70.1 2_565 .
C5 C6 C1 125(3) 2_565 .
C6 C5 C4 104(3) 2_565 .
C6 C5 C4 92.0(18) . 2_565
C6 C5 C4 112(4) 2_565 2_565
C5 C5 C6 98(5) 2_565 2_565
C5 C5 C6 70.2 2_565 .
C5 C5 C4 125.06(17) 2_565 .
C5 C5 C4 46(4) 2_565 2_565
C4 C5 C6 120.0 . .
C4 C5 C4 79(4) . 2_565
C5 C4 C4 54.9 . 2_565
C5 C4 C4 46(4) 2_565 2_565
C5 C4 C3 120.0 . .
C3 C4 C5 119.0(7) . 2_565
C3 C4 C4 103.6 . 2_565
C4 C3 C2 120.0 . .
C1 C2 C2 54.9 . 2_565
C3 C2 C1 120.0 . .
C3 C2 C2 109.9 . 2_565
C8 C7 C8 154(9) . 2_565
C8 C7 S4 103(5) 2_565 .
C8 C7 S4 103(5) . .
C9 C10 S3 103(4) . .
C11 C12 S2 109(3) . .
C15 C14 S14 107(3) . .
C18 C17 C16 120.0 . .
C19 C18 C17 120.0 . .
C18 C19 C20 120.0 . .
C21 C20 C19 120.0 . .
C16 C21 C20 120.0 . .
C17 C16 S15 125(2) . .
C21 C16 C17 120.0 . .
C21 C16 S15 115(2) . .
C23 C22 C23 147(6) . 2_565
C23 C22 S13 104(2) . .
C23 C22 S13 104(2) 2_565 .
C25 C24 S12 111(3) . .
C26 C27 S11 106(2) . .
C34 C29 C30 118(5) . .
C29 C30 C31 118(5) . .
C32 C31 C30 124(5) . .
C33 C32 C31 114(6) . .
C29 C34 S16 116(4) . .
C33 C34 C29 119(6) . .
C33 C34 S16 124(4) . .
C32 C33 C34 126(6) . .
C35 C36 S10 113.2(17) . .
C37 C38 S9 118(3) . .
C39 C40 C41 120.0 . .
C40 C39 S17 128(3) . .
C44 C39 C40 120.0 . .
C44 C39 S17 112(3) . .
C43 C44 C39 120.0 . .
C42 C43 C44 120.0 . .
C43 C42 C41 120.0 . .
C42 C41 C40 120.0 . .
C46 C45 S8 116(3) . .
C51 C52 C47 120.0 . .
C51 C52 S21 132.0(14) . .
C47 C52 S21 107.6(13) . .
C50 C51 C52 120.0 . .
C49 C50 C51 120.0 . .
C50 C49 C48 120.0 . .
C47 C48 C49 120.0 . .
C48 C47 C52 120.0 . .
C58 C53 C54 120.0 . .
C58 C53 S20 118.0(16) . .
C54 C53 S20 121.9(16) . .
C57 C58 C53 120.0 . .
C58 C57 C56 120.0 . .
C55 C56 C57 120.0 . .
C56 C55 C54 120.0 . .
C55 C54 C53 120.0 . .
C65 C66 S7 111(3) . .
C68 C67 S6 109(3) . .
C70 C69 S5 108(2) . .
C72 C71 C76 120.0 . .
C72 C71 S19 120.1(15) . .
C76 C71 S19 119.4(15) . .
C71 C72 C73 120.0 . .
C74 C73 C72 120.0 . .
C73 C74 C75 120.0 . .
C76 C75 C74 120.0 . .
C75 C76 C71 120.0 . .
V1 O2 Ag17 114.3(6) . .
V1 O2 V3 115.3(7) . .
V3 O2 Ag17 124.3(6) . .
V4 O3 V3 114.9(7) . .
Ag22 O4 Ag25 89.3(4) . .
V3 O4 Ag22 118.0(7) . .
V3 O4 Ag25 112.4(6) . .
V6 O4 Ag22 108.8(7) . .
V6 O4 Ag25 116.5(6) . .
V6 O4 V3 110.6(6) . .
V2 O5 V3 110.8(7) . 2_565
V2 O6 Ag9 116.5(8) . .
V2 O6 V4 106.3(6) . .
V2 O6 V4 106.3(6) . 2_565
V4 O6 Ag9 113.0(5) 2_565 .
V4 O6 Ag9 113.0(5) . .
V4 O6 V4 100.2(8) . 2_565
V4 O7 Ag10 136.2(8) . .
V4 O8 Ag21 127.0(6) . .
V4 O8 V6 112.8(7) . .
V6 O8 Ag21 118.0(6) . .
V4 O9 Ag12 109.9(6) 2_565 .
V4 O9 Ag12 109.9(6) . .
V4 O9 V4 99.8(8) 2_565 .
V5 O9 Ag12 119.4(9) . .
V5 O9 V4 108.0(7) . .
V5 O9 V4 108.0(7) . 2_565
V1 O11 V6 115.3(7) . .
V5 O12 Ag1 131.7(7) . .
V5 O12 V6 109.8(7) . 2_565
V6 O12 Ag1 112.2(5) 2_565 .
V1 O13 Ag2 117.8(5) 2_565 .
V1 O13 Ag2 117.8(5) . .
V1 O13 V1 99.4(8) . 2_565
V5 O13 Ag2 105.3(8) . .
V5 O13 V1 108.0(6) . 2_565
V5 O13 V1 108.0(6) . .
V1 O14 V3 86.3(4) 2_565 2_565
V1 O14 V6 86.1(4) 2_565 2_565
V2 O14 V1 93.1(5) . 2_565
V2 O14 V3 87.2(5) . 2_565
V2 O14 V4 93.5(5) . 2_565
V2 O14 V5 101.5(4) . .
V2 O14 V6 170.8(6) . 2_565
V4 O14 V1 170.0(5) 2_565 2_565
V4 O14 V3 86.5(4) 2_565 2_565
V4 O14 V6 86.2(4) 2_565 2_565
V5 O14 V1 92.9(5) . 2_565
V5 O14 V3 171.3(6) . 2_565
V5 O14 V4 93.1(5) . 2_565
V5 O14 V6 87.7(5) . 2_565
V6 O14 V3 83.6(4) 2_565 2_565
V1 O15 V1 100.0(9) . 2_565
V2 O15 V1 107.3(6) . 2_565
V2 O15 V1 107.3(6) . .
V1 O16 Ag3 120.6(7) . .
S20 O19 Ag18 109.2(16) . .
S18 O23 Ag4 115.3(9) . .
S19 O24 Ag17 141.0(12) . .
S19 O25 Ag4 118.6(9) . .
Ag3 O26 Ag16 81.8(5) . .
S19 O26 Ag3 122.2(10) . .
S19 O26 Ag16 111.3(11) . .
S21 O27 Ag15 131.7(12) . 4_565
S21 O28 Ag18 116.8(11) . .
Ag10 O30 Ag20 95.2(7) . .
S16 O30 Ag10 127.6(12) . .
S16 O30 Ag20 122.4(13) . .
S16 O31 Ag21 125.0(13) . .
S15 O33 Ag11 126.8(17) . .
S17 O38 Ag24 132(2) . .
S17 O39 Ag23 112.6(18) . .
S1A O40A Ag15 123.6(11) . .
S1A O41A Ag19 133.6(11) . 4_465
S1A O42A Ag14 114.1(11) . .
O40A S1A O41A 110.4(9) . .
O40A S1A C77 115.9(11) . .
O41A S1A C77 104.6(12) . .
O42A S1A O40A 113.2(10) . .
O42A S1A O41A 110.8(11) . .
O42A S1A C77 101.3(12) . .
Ag1A S2 Ag13 99.1(4) 2_565 .
Ag1A S2 Ag14 138.3(4) 2_565 .
Ag1A S2 Ag15 78.1(3) 2_565 .
Ag13 S2 Ag1 75.65(18) . 2_565
Ag13 S2 Ag14 75.20(18) . .
Ag13 S2 Ag15 131.0(3) . .
Ag14 S2 Ag1 139.8(3) . 2_565
Ag14 S2 Ag15 75.82(18) . .
Ag15 S2 Ag1 104.2(2) . 2_565
C12 S2 Ag1 112.3(12) . 2_565
C12 S2 Ag1A 113.9(11) . 2_565
C12 S2 Ag13 116.1(11) . .
C12 S2 Ag14 105.2(11) . .
C12 S2 Ag15 109.2(11) . .
Ag1A S3 Ag2 97.9(4) 2_565 .
Ag1A S3 Ag3 160.6(4) 2_565 .
Ag1A S3 Ag16 89.9(3) 2_565 .
Ag2 S3 Ag1 72.8(2) . 2_565
Ag2 S3 Ag3 71.92(18) . .
Ag2 S3 Ag16 131.9(3) . .
Ag3 S3 Ag1 141.6(3) . 2_565
Ag16 S3 Ag1 107.6(3) . 2_565
Ag16 S3 Ag3 85.3(2) . .
C10 S3 Ag1 100.7(11) . 2_565
C10 S3 Ag1A 92.5(11) . 2_565
C10 S3 Ag2 112.7(12) . .
C10 S3 Ag3 106.6(11) . .
C10 S3 Ag16 114.3(12) . .
Ag3 S4 Ag3 80.1(3) . 2_565
Ag3 S4 Ag4 138.4(3) . 2_565
Ag3 S4 Ag4 81.02(13) . .
Ag3 S4 Ag4 138.4(3) 2_565 .
Ag3 S4 Ag4 81.02(13) 2_565 2_565
Ag4 S4 Ag4 89.2(3) . 2_565
C7 S4 Ag3 111.6(17) . .
C7 S4 Ag3 111.6(17) . 2_565
C7 S4 Ag4 109.8(15) . 2_565
C7 S4 Ag4 109.8(15) . .
Ag5 S5 Ag4 72.53(17) . .
Ag5 S5 Ag6 71.75(16) . .
Ag5 S5 Ag17 140.3(2) . .
Ag6 S5 Ag4 132.6(2) . .
Ag17 S5 Ag4 115.1(2) . .
Ag17 S5 Ag6 76.99(16) . .
C69 S5 Ag4 109.1(10) . .
C69 S5 Ag5 104.8(9) . .
C69 S5 Ag6 109.4(11) . .
C69 S5 Ag17 108.3(9) . .
Ag6 S6 Ag6 77.0(2) 2_565 .
Ag7 S6 Ag6 141.1(3) 2_565 .
Ag7 S6 Ag6 78.71(11) . .
Ag7 S6 Ag6 78.71(11) 2_565 2_565
Ag7 S6 Ag6 141.1(3) . 2_565
Ag7 S6 Ag7 103.0(3) . 2_565
C67 S6 Ag6 105.6(8) . .
C67 S6 Ag6 105.6(8) . 2_565
C67 S6 Ag7 109.9(6) . .
C67 S6 Ag7 109.9(6) . 2_565
Ag7 S7 Ag8 79.20(17) . .
Ag7 S7 Ag18 98.3(2) . .
Ag7 S7 Ag19 135.9(3) . .
Ag8 S7 Ag18 134.4(3) . .
Ag8 S7 Ag19 74.82(16) . .
Ag19 S7 Ag18 76.54(17) . .
C66 S7 Ag7 109.7(12) . .
C66 S7 Ag8 109.4(11) . .
C66 S7 Ag18 114.0(12) . .
C66 S7 Ag19 112.3(12) . .
Ag17 S8 Ag18 100.5(2) . .
Ag17 S8 Ag24 142.7(2) . .
Ag24 S8 Ag18 79.84(17) . .
Ag25 S8 Ag17 80.63(19) . .
Ag25 S8 Ag18 137.9(2) . .
Ag25 S8 Ag24 75.44(19) . .
C45 S8 Ag17 105.5(9) . .
C45 S8 Ag18 114.2(11) . .
C45 S8 Ag24 108.2(8) . .
C45 S8 Ag25 105.7(11) . .
Ag16 S9 Ag15 74.81(17) . .
Ag16 S9 Ag23 138.4(2) . .
Ag16 S9 Ag25 93.2(2) . .
Ag23 S9 Ag15 77.90(19) . .
Ag25 S9 Ag15 141.6(2) . .
Ag25 S9 Ag23 89.0(2) . .
C38 S9 Ag15 106.8(13) . .
C38 S9 Ag16 113.1(13) . .
C38 S9 Ag23 104.5(14) . .
C38 S9 Ag25 111.4(13) . .
Ag14 S10 Ag22 132.1(2) . .
Ag14 S10 Ag23 84.63(19) . .
Ag21 S10 Ag14 79.6(2) . .
Ag21 S10 Ag22 83.04(19) . .
Ag21 S10 Ag23 136.6(2) . .
Ag23 S10 Ag22 78.2(2) . .
C36 S10 Ag14 115.0(8) . .
C36 S10 Ag21 109.2(7) . .
C36 S10 Ag22 112.9(8) . .
C36 S10 Ag23 114.1(7) . .
Ag20 S11 Ag19 76.89(19) . .
Ag20 S11 Ag22 93.1(2) . .
Ag20 S11 Ag24 136.8(2) . .
Ag22 S11 Ag19 142.5(2) . .
Ag22 S11 Ag24 84.42(19) . .
Ag24 S11 Ag19 79.3(2) . .
C27 S11 Ag19 105.0(15) . .
C27 S11 Ag20 116.9(9) . .
C27 S11 Ag22 111.7(14) . .
C27 S11 Ag24 103.8(10) . .
Ag8 S12 Ag9 88.2(2) . .
Ag8 S12 Ag10 156.4(3) . .
Ag8 S12 Ag20 75.74(16) . .
Ag9 S12 Ag10 78.88(19) . .
Ag9 S12 Ag20 124.4(2) . .
Ag20 S12 Ag10 95.3(3) . .
C24 S12 Ag8 96.9(9) . .
C24 S12 Ag9 117.7(11) . .
C24 S12 Ag10 106.6(9) . .
C24 S12 Ag20 116.9(10) . .
Ag10 S13 Ag10 72.8(2) 2_565 .
Ag10 S13 Ag11 133.8(3) . 2_565
Ag10 S13 Ag11 88.79(13) . .
Ag10 S13 Ag11 133.8(3) 2_565 .
Ag10 S13 Ag11 88.79(13) 2_565 2_565
Ag11 S13 Ag11 73.9(2) 2_565 .
C22 S13 Ag10 113.4(11) . 2_565
C22 S13 Ag10 113.4(11) . .
C22 S13 Ag11 112.8(11) . .
C22 S13 Ag11 112.8(11) . 2_565
Ag12 S14 Ag11 76.18(18) . .
Ag12 S14 Ag13 88.37(19) . .
Ag13 S14 Ag11 158.0(3) . .
Ag21 S14 Ag11 98.5(2) . .
Ag21 S14 Ag12 126.9(3) . .
Ag21 S14 Ag13 78.17(18) . .
C14 S14 Ag11 98.3(17) . .
C14 S14 Ag12 114.9(12) . .
C14 S14 Ag13 102.4(18) . .
C14 S14 Ag21 118.2(12) . .
O33 S15 C16 118.1(17) 2_565 .
O33 S15 C16 91.7(15) . .
O33 S15 O33 113(2) 2_565 .
O34 S15 C16 103.7(17) . .
O34 S15 O33 114.3(13) . .
O34 S15 O33 114.3(13) . 2_565
O30 S16 C34 101.6(19) . .
O31 S16 C34 104.2(16) . .
O31 S16 O30 100.0(13) . .
O32 S16 C34 112.8(17) . .
O32 S16 O30 118.4(15) . .
O32 S16 O31 117.6(17) . .
O37 S17 C39 106.3(19) . .
O38 S17 C39 118(2) . .
O38 S17 O37 109(3) . .
O38 S17 O39 107(2) . .
O39 S17 C39 101.8(19) . .
O39 S17 O37 116(2) . .
O22 S18 C1 106.1(18) . .
O23 S18 C1 105.2(11) . .
O23 S18 C1 105.2(11) 2_565 .
O23 S18 O22 114.7(10) . .
O23 S18 O22 114.6(10) 2_565 .
O23 S18 O23 110.2(19) 2_565 .
O24 S19 C71 107.4(12) . .
O24 S19 O25 116.9(12) . .
O25 S19 C71 106.1(11) . .
O26 S19 C71 106.1(12) . .
O26 S19 O24 107.2(12) . .
O26 S19 O25 112.6(11) . .
O19 S20 C53 111.6(18) . .
O19 S20 O20 113.8(16) . .
O19 S20 O21 97.9(19) . .
O20 S20 C53 112.4(18) . .
O20 S20 O21 106.9(19) . .
O21 S20 C53 113.4(17) . .
O27 S21 C52 106.1(12) . .
O27 S21 O28 111.8(13) . .
O28 S21 C52 100.9(11) . .
O29 S21 C52 117.7(15) . .
O29 S21 O27 114.4(14) . .
O29 S21 O28 105.3(11) . .
O2 V1 O11 94.6(6) . .
O2 V1 O13 154.2(6) . .
O2 V1 O14 80.0(5) . 2_565
O2 V1 O15 88.6(6) . .
O2 V1 V1 128.6(5) . 2_565
O2 V1 V3 32.9(4) . .
O2 V1 V6 84.0(5) . .
O11 V1 O13 90.6(6) . .
O11 V1 O14 79.9(5) . 2_565
O11 V1 O15 155.2(6) . .
O11 V1 V1 130.9(4) . 2_565
O11 V1 V3 82.8(4) . .
O11 V1 V6 32.6(4) . .
O13 V1 O14 76.0(5) . 2_565
O13 V1 V1 40.3(4) . 2_565
O13 V1 V3 123.7(5) . .
O13 V1 V6 86.9(4) . .
O14 V1 V1 85.2(3) 2_565 2_565
O14 V1 V3 47.7(3) 2_565 .
O14 V1 V6 47.8(3) 2_565 .
O15 V1 O13 76.7(6) . .
O15 V1 O14 76.3(5) . 2_565
O15 V1 V1 40.0(4) . 2_565
O15 V1 V3 86.7(4) . .
O15 V1 V6 124.1(5) . .
O16 V1 O2 103.2(6) . .
O16 V1 O11 103.2(6) . .
O16 V1 O13 100.2(7) . .
O16 V1 O14 175.2(5) . 2_565
O16 V1 O15 100.1(7) . .
O16 V1 V1 90.0(4) . 2_565
O16 V1 V3 135.8(5) . .
O16 V1 V6 135.6(5) . .
V1 V1 V3 119.29(8) 2_565 .
V1 V1 V6 119.81(8) 2_565 .
V6 V1 V3 59.24(10) . .
O5 V2 O5 107.1(9) 2_565 .
O5 V2 O6 96.6(6) . .
O5 V2 O6 96.6(6) 2_565 .
O5 V2 O14 165.9(6) . 2_565
O5 V2 O14 165.9(6) 2_565 .
O5 V2 O14 87.0(6) 2_565 2_565
O5 V2 O14 87.0(6) . .
O5 V2 O15 97.4(5) 2_565 .
O5 V2 O15 97.4(5) . .
O5 V2 V3 145.2(5) 2_565 2_565
O5 V2 V3 38.2(5) 2_565 .
O5 V2 V3 145.2(5) . .
O5 V2 V3 38.2(5) . 2_565
O6 V2 O14 81.0(5) . 2_565
O6 V2 O14 81.0(5) . .
O6 V2 V3 89.82(10) . .
O6 V2 V3 89.82(10) . 2_565
O14 V2 O14 78.9(7) . 2_565
O14 V2 V3 127.7(4) 2_565 2_565
O14 V2 V3 48.9(3) 2_565 .
O14 V2 V3 48.9(3) . 2_565
O14 V2 V3 127.7(4) . .
O15 V2 O6 156.2(8) . .
O15 V2 O14 80.7(5) . 2_565
O15 V2 O14 80.7(5) . .
O15 V2 V3 89.48(10) . .
O15 V2 V3 89.48(10) . 2_565
V3 V2 V3 176.6(2) 2_565 .
O1 V3 O2 103.0(7) . .
O1 V3 O3 101.9(7) . .
O1 V3 O4 103.6(6) . .
O1 V3 O5 99.0(6) . 2_565
O1 V3 O14 173.9(6) . 2_565
O1 V3 V1 134.7(5) . .
O1 V3 V2 130.0(5) . .
O1 V3 V4 133.8(5) . .
O1 V3 V6 137.9(5) . .
O2 V3 O3 153.8(6) . .
O2 V3 O4 91.5(6) . .
O2 V3 O5 83.7(6) . 2_565
O2 V3 O14 77.2(5) . 2_565
O2 V3 V1 31.8(4) . .
O2 V3 V2 78.3(4) . .
O2 V3 V4 122.8(4) . .
O2 V3 V6 84.0(5) . .
O3 V3 O4 90.6(6) . .
O3 V3 O5 84.4(5) . 2_565
O3 V3 O14 77.2(5) . 2_565
O3 V3 V1 123.1(4) . .
O3 V3 V2 79.5(4) . .
O3 V3 V4 31.9(4) . .
O3 V3 V6 83.1(4) . .
O4 V3 O5 157.4(6) . 2_565
O4 V3 O14 82.5(5) . 2_565
O4 V3 V1 82.1(4) . .
O4 V3 V2 126.4(4) . .
O4 V3 V4 82.4(4) . .
O4 V3 V6 34.3(4) . .
O5 V3 O14 75.0(5) 2_565 2_565
O5 V3 V1 82.3(4) 2_565 .
O5 V3 V2 31.1(4) 2_565 .
O5 V3 V4 81.8(4) 2_565 .
O5 V3 V6 123.1(4) 2_565 .
O14 V3 V1 46.0(3) 2_565 .
O14 V3 V2 43.9(3) 2_565 .
O14 V3 V4 45.6(3) 2_565 .
O14 V3 V6 48.1(3) 2_565 .
V2 V3 V1 61.83(11) . .
V2 V3 V4 61.83(11) . .
V2 V3 V6 92.04(14) . .
V4 V3 V1 91.36(12) . .
V6 V3 V1 60.18(10) . .
V6 V3 V4 60.09(11) . .
O3 V4 O6 90.1(6) . .
O3 V4 O8 94.8(6) . .
O3 V4 O9 154.9(7) . .
O3 V4 O14 80.7(5) . 2_565
O3 V4 V3 33.2(4) . .
O3 V4 V4 130.0(4) . 2_565
O3 V4 V6 83.4(4) . .
O6 V4 O9 76.6(6) . .
O6 V4 O14 76.7(5) . 2_565
O6 V4 V3 87.0(4) . .
O6 V4 V4 39.9(4) . 2_565
O6 V4 V6 124.6(4) . .
O7 V4 O3 105.4(7) . .
O7 V4 O6 99.9(7) . .
O7 V4 O8 101.0(6) . .
O7 V4 O9 97.9(7) . .
O7 V4 O14 173.2(6) . 2_565
O7 V4 V3 138.4(5) . .
O7 V4 V4 88.9(5) . 2_565
O7 V4 V6 134.9(5) . .
O8 V4 O6 156.4(6) . .
O8 V4 O9 89.7(6) . .
O8 V4 O14 81.3(5) . 2_565
O8 V4 V3 84.6(4) . .
O8 V4 V4 129.8(4) . 2_565
O8 V4 V6 33.9(4) . .
O9 V4 O14 75.6(6) . 2_565
O9 V4 V3 123.4(5) . .
O9 V4 V4 40.1(4) . 2_565
O9 V4 V6 86.8(4) . .
O14 V4 V3 47.8(3) 2_565 .
O14 V4 V4 84.8(3) 2_565 2_565
O14 V4 V6 47.9(3) 2_565 .
V4 V4 V3 119.02(8) 2_565 .
V6 V4 V3 59.37(10) . .
V6 V4 V4 119.54(8) . 2_565
O9 V5 O13 155.4(9) . .
O9 V5 O14 80.5(6) . .
O9 V5 O14 80.5(6) . 2_565
O9 V5 V6 89.65(10) . 2_565
O9 V5 V6 89.65(10) . .
O12 V5 O9 98.3(6) . .
O12 V5 O9 98.3(6) 2_565 .
O12 V5 O12 107.6(10) . 2_565
O12 V5 O13 96.1(6) 2_565 .
O12 V5 O13 96.1(6) . .
O12 V5 O14 165.2(6) 2_565 .
O12 V5 O14 87.1(6) 2_565 2_565
O12 V5 O14 165.2(6) . 2_565
O12 V5 O14 87.1(6) . .
O12 V5 V6 146.5(5) . .
O12 V5 V6 146.5(5) 2_565 2_565
O12 V5 V6 38.9(5) . 2_565
O12 V5 V6 38.9(5) 2_565 .
O13 V5 O14 80.4(5) . .
O13 V5 O14 80.4(5) . 2_565
O13 V5 V6 89.21(10) . .
O13 V5 V6 89.21(10) . 2_565
O14 V5 O14 78.1(6) 2_565 .
O14 V5 V6 48.3(3) . 2_565
O14 V5 V6 126.4(4) . .
O14 V5 V6 48.3(3) 2_565 .
O14 V5 V6 126.4(4) 2_565 2_565
V6 V5 V6 174.6(2) . 2_565
O4 V6 O8 92.5(6) . .
O4 V6 O12 158.7(6) . 2_565
O4 V6 O14 83.3(5) . 2_565
O4 V6 V1 82.9(4) . .
O4 V6 V3 35.0(4) . .
O4 V6 V4 83.3(4) . .
O4 V6 V5 127.4(4) . .
O8 V6 O12 84.5(5) . 2_565
O8 V6 O14 78.7(5) . 2_565
O8 V6 V1 124.8(4) . .
O8 V6 V3 85.2(4) . .
O8 V6 V4 33.3(4) . .
O8 V6 V5 79.4(4) . .
O10 V6 O4 100.6(7) . .
O10 V6 O8 100.9(6) . .
O10 V6 O11 101.9(7) . .
O10 V6 O12 100.6(7) . 2_565
O10 V6 O14 176.0(6) . 2_565
O10 V6 V1 134.0(5) . .
O10 V6 V3 135.6(5) . .
O10 V6 V4 134.1(5) . .
O10 V6 V5 132.0(5) . .
O11 V6 O4 90.7(6) . .
O11 V6 O8 155.9(6) . .
O11 V6 O12 84.0(6) . 2_565
O11 V6 O14 78.0(5) . 2_565
O11 V6 V1 32.2(4) . .
O11 V6 V3 83.7(5) . .
O11 V6 V4 123.9(4) . .
O11 V6 V5 79.7(4) . .
O12 V6 O14 75.4(5) 2_565 2_565
O12 V6 V1 81.6(4) 2_565 .
O12 V6 V3 123.7(4) 2_565 .
O12 V6 V4 82.7(4) 2_565 .
O12 V6 V5 31.4(4) 2_565 .
O14 V6 V1 46.2(3) 2_565 .
O14 V6 V3 48.3(3) 2_565 .
O14 V6 V4 45.9(3) 2_565 .
O14 V6 V5 44.0(3) 2_565 .
V3 V6 V1 60.58(11) . .
V3 V6 V4 60.54(10) . .
V3 V6 V5 92.35(14) . .
V4 V6 V1 91.86(11) . .
V5 V6 V1 61.92(11) . .
V5 V6 V4 61.80(11) . .
O35 C13 O35 121(3) . 2_565
O36 C13 O35 119.0(17) . .
O36 C13 O35 119.0(17) . 2_565
C13 O35 Ag13 99.4(17) . .
C63 C62 C61 120.0 . .
C62 C63 C64 120.0 . .
C59 C64 C63 120.0 . .
C64 C59 C60 120.0 . .
C64 C59 S22 118.6(19) . .
C60 C59 S22 121.4(19) . .
C59 C60 C61 120.0 . .
C60 C61 C62 120.0 . .
O17 S22 C59 96.0(19) . .
O17 S22 C59 111(2) 2_565 .
O17 S22 O17 116(2) 2_565 .
O17 S22 O18 112.2(10) 2_565 .
O17 S22 O18 112.2(10) . .
O18 S22 C59 107.3(16) . .
C78 C79 C82 120.0 . .
C79 C78 C77 120.0 . .
C78 C77 S1A 112.3(13) . .
C81 C77 S1A 127.7(13) . .
C81 C77 C78 120.0 . .
C77 C81 C80 120.0 . .
C82 C80 C81 120.0 . .
C80 C82 C79 120.0 . .

loop_
_geom_bond_atom_site_label_1
_geom_bond_atom_site_label_2
_geom_bond_distance
_geom_bond_site_symmetry_2
Ag1 Ag1A 1.187(11) .
Ag1 Ag2 3.042(3) .
Ag1 Ag13 3.106(3) 2_565
Ag1 O12 2.590(14) .
Ag1 S2 2.580(6) 2_565
Ag1 S3 2.673(8) 2_565
Ag1A Ag15 3.044(10) 2_565
Ag1A Ag16 3.214(10) 2_565
Ag1A S2 2.259(10) 2_565
Ag1A S3 2.074(11) 2_565
Ag2 Ag1 3.042(3) 2_565
Ag2 Ag3 2.925(3) 2_565
Ag2 Ag3 2.925(3) .
Ag2 O13 2.499(19) .
Ag2 S3 2.444(6) .
Ag2 S3 2.444(6) 2_565
Ag3 Ag3 3.174(3) 2_565
Ag3 Ag4 3.225(3) .
Ag3 O16 2.551(15) .
Ag3 O26 2.569(16) .
Ag3 S3 2.535(7) .
Ag3 S4 2.465(7) .
Ag4 Ag5 2.939(3) .
Ag4 O23 2.45(2) .
Ag4 O25 2.400(16) .
Ag4 S4 2.500(7) .
Ag4 S5 2.514(6) .
Ag5 Ag4 2.939(3) 2_565
Ag5 Ag6 2.906(3) 2_565
Ag5 Ag6 2.906(3) .
Ag5 S5 2.454(5) 2_565
Ag5 S5 2.454(5) .
Ag6 Ag6 3.089(4) 2_565
Ag6 Ag7 3.129(3) .
Ag6 Ag17 3.104(3) .
Ag6 S5 2.504(6) .
Ag6 S6 2.481(6) .
Ag7 Ag8 3.098(2) .
Ag7 S6 2.454(5) .
Ag7 S7 2.427(5) .
Ag8 Ag19 3.012(2) .
Ag8 Ag20 3.023(3) .
Ag8 S7 2.433(6) .
Ag8 S12 2.442(6) .
Ag9 Ag10 3.160(3) .
Ag9 Ag10 3.160(3) 2_565
Ag9 O6 2.420(17) .
Ag9 S12 2.480(6) .
Ag9 S12 2.480(6) 2_565
Ag10 Ag10 2.927(4) 2_565
Ag10 O7 2.496(14) .
Ag10 O30 2.45(2) .
Ag10 S12 2.495(6) .
Ag10 S13 2.466(6) .
Ag11 Ag11 3.031(4) 2_565
Ag11 Ag12 3.072(3) .
Ag11 O33 2.43(2) .
Ag11 S13 2.522(6) .
Ag11 S14 2.537(6) .
Ag12 Ag11 3.072(3) 2_565
Ag12 O9 2.437(19) .
Ag12 S14 2.441(6) 2_565
Ag12 S14 2.441(6) .
Ag13 Ag1 3.106(3) 2_565
Ag13 Ag14 3.051(3) .
Ag13 Ag21 3.122(3) .
Ag13 S2 2.483(6) .
Ag13 S14 2.525(6) .
Ag13 O35 2.60(3) .
Ag14 Ag15 3.117(3) .
Ag14 Ag21 3.133(3) .
Ag14 Ag23 3.301(3) .
Ag14 O42A 2.504(19) .
Ag14 S2 2.517(6) .
Ag14 S10 2.451(7) .
Ag15 Ag1A 3.044(10) 2_565
Ag15 Ag16 3.053(3) .
Ag15 Ag23 3.198(3) .
Ag15 O27 2.397(18) 4_465
Ag15 O40A 2.579(17) .
Ag15 S2 2.556(6) .
Ag15 S9 2.604(7) .
Ag16 Ag1A 3.214(10) 2_565
Ag16 O26 2.600(18) .
Ag16 S3 2.457(6) .
Ag16 S9 2.416(6) .
Ag17 Ag25 3.199(3) .
Ag17 O2 2.556(13) .
Ag17 O24 2.59(2) .
Ag17 S5 2.483(6) .
Ag17 S8 2.479(6) .
Ag18 Ag19 3.182(3) .
Ag18 Ag24 3.217(3) .
Ag18 O19 2.39(3) .
Ag18 O28 2.45(2) .
Ag18 S7 2.614(6) .
Ag18 S8 2.531(7) .
Ag19 Ag20 3.090(3) .
Ag19 Ag24 3.211(3) .
Ag19 O41A 2.406(18) 4_565
Ag19 S7 2.523(6) .
Ag19 S11 2.526(7) .
Ag20 O30 2.531(19) .
Ag20 S11 2.442(6) .
Ag20 S12 2.482(7) .
Ag21 Ag22 3.266(3) .
Ag21 O8 2.548(13) .
Ag21 O31 2.50(2) .
Ag21 S10 2.443(6) .
Ag21 S14 2.424(7) .
Ag22 Ag23 3.112(3) .
Ag22 Ag24 3.329(3) .
Ag22 O4 2.522(13) .
Ag22 S10 2.484(7) .
Ag22 S11 2.448(8) .
Ag23 O39 2.32(3) .
Ag23 S9 2.481(6) .
Ag23 S10 2.452(6) .
Ag24 Ag25 3.026(3) .
Ag24 O38 2.40(4) .
Ag24 S8 2.482(6) .
Ag24 S11 2.507(6) .
Ag25 O4 2.536(12) .
Ag25 S8 2.464(7) .
Ag25 S9 2.445(7) .
C1 C6 1.39(2) 2_565
C1 C6 1.3900 .
C1 C2 1.3900 .
C1 C2 1.39(5) 2_565
C1 S18 1.80(3) .
C6 C6 0.65(10) 2_565
C6 C5 1.3900 .
C6 C5 1.32(2) 2_565
C5 C6 1.320(14) 2_565
C5 C5 0.29(15) 2_565
C5 C4 1.3900 .
C5 C4 1.58(10) 2_565
C4 C5 1.58(11) 2_565
C4 C4 1.89(14) 2_565
C4 C3 1.3900 .
C3 C2 1.3900 .
C2 C2 1.60(9) 2_565
C7 C8 1.561(13) .
C7 C8 1.561(13) 2_565
C7 S4 1.85(6) .
C9 C10 1.550(13) .
C10 S3 1.84(4) .
C11 C12 1.545(13) .
C12 S2 1.83(4) .
C14 C15 1.48(5) .
C14 S14 1.90(3) .
C17 C18 1.3900 .
C17 C16 1.3900 .
C18 C19 1.3900 .
C19 C20 1.3900 .
C20 C21 1.3900 .
C21 C16 1.3900 .
C16 S15 1.79(3) .
C22 C23 1.53(6) .
C22 C23 1.53(6) 2_565
C22 S13 1.91(4) .
C24 C25 1.53(5) .
C24 S12 1.84(3) .
C26 C27 1.540(13) .
C27 S11 1.90(4) .
C29 C30 1.388(13) .
C29 C34 1.386(13) .
C30 C31 1.399(13) .
C31 C32 1.389(13) .
C32 C33 1.31(7) .
C34 C33 1.38(7) .
C34 S16 1.75(6) .
C35 C36 1.46(3) .
C36 S10 1.82(2) .
C37 C38 1.49(5) .
C38 S9 1.81(3) .
C40 C39 1.3900 .
C40 C41 1.3900 .
C39 C44 1.3900 .
C39 S17 1.740(12) .
C44 C43 1.3900 .
C43 C42 1.3900 .
C42 C41 1.3900 .
C45 C46 1.546(13) .
C45 S8 1.82(3) .
C52 C51 1.3900 .
C52 C47 1.3900 .
C52 S21 1.676(17) .
C51 C50 1.3900 .
C50 C49 1.3900 .
C49 C48 1.3900 .
C48 C47 1.3900 .
C53 C58 1.3900 .
C53 C54 1.3900 .
C53 S20 1.53(2) .
C58 C57 1.3900 .
C57 C56 1.3900 .
C56 C55 1.3900 .
C55 C54 1.3900 .
C66 S7 1.75(4) .
C66 C65 1.550(13) .
C67 C68 1.52(5) .
C67 S6 1.91(3) .
C69 C70 1.60(5) .
C69 S5 1.83(3) .
C71 C72 1.3900 .
C71 C76 1.3900 .
C71 S19 1.772(19) .
C72 C73 1.3900 .
C73 C74 1.3900 .
C74 C75 1.3900 .
C75 C76 1.3900 .
O1 V3 1.599(14) .
O2 V1 1.814(14) .
O2 V3 1.868(13) .
O3 V3 1.874(12) .
O3 V4 1.809(13) .
O4 V3 1.881(15) .
O4 V6 1.850(14) .
O5 V2 1.688(13) .
O5 V3 2.022(13) 2_565
O6 V2 1.935(16) .
O6 V4 2.021(12) 2_565
O6 V4 2.021(12) .
O7 V4 1.605(13) .
O8 V4 1.841(13) .
O8 V6 1.870(12) .
O9 V4 2.029(13) 2_565
O9 V4 2.029(13) .
O9 V5 1.886(18) .
O10 V6 1.616(13) .
O11 V1 1.825(14) .
O11 V6 1.843(12) .
O12 V5 1.703(13) .
O12 V6 2.053(14) 2_565
O13 V1 2.013(12) 2_565
O13 V1 2.013(12) .
O13 V5 1.915(16) .
O14 V1 2.240(11) 2_565
O14 V2 2.124(12) .
O14 V3 2.306(12) 2_565
O14 V4 2.223(11) 2_565
O14 V5 2.142(13) .
O14 V6 2.299(12) 2_565
O15 V1 2.005(13) 2_565
O15 V1 2.005(13) .
O15 V2 1.930(16) .
O16 V1 1.617(13) .
O19 S20 1.36(3) .
O20 S20 1.41(3) .
O21 S20 1.46(2) .
O22 S18 1.43(3) .
O23 S18 1.43(2) .
O24 S19 1.42(2) .
O25 S19 1.429(19) .
O26 S19 1.42(2) .
O27 Ag15 2.397(18) 4_565
O27 S21 1.469(19) .
O28 S21 1.62(2) .
O29 S21 1.31(2) .
O30 S16 1.51(3) .
O31 S16 1.38(2) .
O32 S16 1.34(2) .
O33 S15 1.52(3) .
O34 S15 1.49(4) .
O37 S17 1.59(5) .
O38 S17 1.38(3) .
O39 S17 1.55(4) .
O40A S1A 1.426(10) .
O41A Ag19 2.406(18) 4_465
O41A S1A 1.450(11) .
O42A S1A 1.407(17) .
S1A C77 1.791(16) .
S2 Ag1 2.580(6) 2_565
S2 Ag1A 2.259(10) 2_565
S3 Ag1 2.673(8) 2_565
S3 Ag1A 2.074(11) 2_565
S4 Ag3 2.465(7) 2_565
S4 Ag4 2.500(7) 2_565
S6 Ag6 2.481(6) 2_565
S6 Ag7 2.454(5) 2_565
S13 Ag10 2.466(6) 2_565
S13 Ag11 2.522(6) 2_565
S15 O33 1.52(3) 2_565
S18 O23 1.43(2) 2_565
V1 O14 2.240(11) 2_565
V1 V1 3.071(6) 2_565
V1 V3 3.110(4) .
V1 V6 3.098(4) .
V2 O5 1.688(13) 2_565
V2 O14 2.124(12) 2_565
V2 V3 3.058(3) 2_565
V2 V3 3.058(3) .
V3 O5 2.022(13) 2_565
V3 O14 2.306(12) 2_565
V3 V4 3.105(4) .
V3 V6 3.068(5) .
V4 O14 2.223(11) 2_565
V4 V4 3.102(6) 2_565
V4 V6 3.091(4) .
V5 O12 1.703(13) 2_565
V5 O14 2.141(13) 2_565
V5 V6 3.079(3) .
V5 V6 3.079(3) 2_565
V6 O12 2.053(14) 2_565
V6 O14 2.299(12) 2_565
C13 O35 1.254(12) .
C13 O35 1.254(12) 2_565
C13 O36 1.245(13) .
C62 C63 1.3900 .
C62 C61 1.3900 .
C63 C64 1.3900 .
C64 C59 1.3900 .
C59 C60 1.3900 .
C59 S22 1.77(2) .
C60 C61 1.3900 .
O17 S22 1.35(2) .
O18 S22 1.42(2) .
S22 O17 1.35(2) 2_565
C79 C78 1.3900 .
C79 C82 1.3900 .
C78 C77 1.3900 .
C77 C81 1.3900 .
C81 C80 1.3900 .
C80 C82 1.3900 .
